data_4309907
loop_
_publ_author_name
'Tomoyuki Mochida'
'Kousuke Takazawa'
'Hideaki Matsui'
'Masashi Takahashi'
'Masuo Takeda'
'Michiko Sato'
'Yutaka Nishio'
'Koji Kajita'
'Hatsumi Mori'

_publ_section_title
;
Biferrocene-M(mnt)2 Charge-Transfer Complexes (M = Ni, Co; mnt =
Maleonitriledithiolate). Structure, Valence States, and Magnetic Properties
;
_journal_name_full 'Inorganic Chemistry'
_journal_page_first 8628
_journal_page_last 8641
_journal_paper_doi 10.1021/ic048285u
_journal_volume 44
_journal_year 2005
_chemical_formula_sum 'C68 H60 Co2 Fe4 N8 S8'
_chemical_formula_weight 1587.02
_space_group_IT_number 1
_symmetry_cell_setting triclinic
_symmetry_Int_Tables_number 1
_symmetry_space_group_name_Hall 'P 1'
_symmetry_space_group_name_H-M 'P 1'
_cell_angle_alpha 106.709(4)
_cell_angle_beta 103.572(2)
_cell_angle_gamma 98.124(3)
_cell_formula_units_Z 2
_cell_length_a 13.301(4)
_cell_length_b 14.159(4)
_cell_length_c 19.387(6)
_cell_measurement_reflns_used 14739
_cell_measurement_temperature 90
_cell_measurement_theta_max 13.7
_cell_measurement_theta_min 1.6
_cell_volume 3312.7(17)
_computing_cell_refinement CrystalClear
_computing_data_collection CrystalClear
_computing_data_reduction CrystalStructure
_computing_publication_material 'CrystalStructure 3.6.0'
_computing_structure_refinement CRYSTALS
_computing_structure_solution SHELXS97
_diffrn_detector_area_resol_mean 14.62
_diffrn_measured_fraction_theta_full 0.9738
_diffrn_measured_fraction_theta_max 0.9738
_diffrn_measurement_device_type 'Rigaku Mercury'
_diffrn_measurement_method \w
_diffrn_radiation_type 'Mo K\a'
_diffrn_radiation_wavelength 0.7107
_diffrn_reflns_av_R_equivalents 0.017
_diffrn_reflns_limit_h_max 17
_diffrn_reflns_limit_h_min -17
_diffrn_reflns_limit_k_max 16
_diffrn_reflns_limit_k_min -18
_diffrn_reflns_limit_l_max 25
_diffrn_reflns_limit_l_min -19
_diffrn_reflns_number 29713
_diffrn_reflns_theta_full 27.48
_diffrn_reflns_theta_max 27.48
_exptl_absorpt_coefficient_mu 1.642
_exptl_absorpt_correction_T_max 0.720
_exptl_absorpt_correction_T_min 0.562
_exptl_absorpt_correction_type analytical
_exptl_absorpt_process_details '(Tompa; De Meulenaer & Tompa, 1965)'
_exptl_crystal_colour black
_exptl_crystal_density_diffrn 1.591
_exptl_crystal_density_method 'not measured'
_exptl_crystal_description prism
_exptl_crystal_F_000 1620.00
_exptl_crystal_size_max 0.10
_exptl_crystal_size_mid 0.10
_exptl_crystal_size_min 0.10
_refine_diff_density_max 5.81
_refine_diff_density_min -1.91
_refine_ls_extinction_method none
_refine_ls_goodness_of_fit_ref 1.002
_refine_ls_hydrogen_treatment refall
_refine_ls_number_parameters 1741
_refine_ls_number_reflns 29395
_refine_ls_R_factor_gt 0.0310
_refine_ls_shift/su_max 0.0000
_refine_ls_structure_factor_coef Fsqd
_refine_ls_weighting_details 'w = 1/[0.0026Fo^2^ + 1.0000\s(Fo^2^)]/(4Fo^2^)'
_refine_ls_weighting_scheme calc
_refine_ls_wR_factor_ref 0.1060
_reflns_number_gt 29386
_reflns_number_total 29713
_reflns_threshold_expression F^2^>2.0\s(F^2^)
_cod_data_source_file ic048285usi20041207_073623_4.cif
_cod_data_source_block '__1b(90K)'
_cod_original_cell_volume 3312.6(17)
_cod_depositor_comments
;

2020-09-02
Z value and formula fixed to values more according to usual
chemical conventions.                 miguel
;
_cod_original_formula_weight 793.51
_cod_original_formula_moiety 'C34 H30 Co Fe2 N4 S4 '
_cod_original_formula_units_Z 4
_cod_original_formula_sum 'C34 H30 Co Fe2 N4 S4 '
_cod_database_code 4309907

loop_
_symmetry_equiv_pos_site_id
_symmetry_equiv_pos_as_xyz
1 +X,+Y,+Z

loop_
_atom_site_label
_atom_site_type_symbol
_atom_site_fract_x
_atom_site_fract_y
_atom_site_fract_z
_atom_site_U_iso_or_equiv
_atom_site_adp_type
_atom_site_occupancy
_atom_site_symmetry_multiplicity
_atom_site_calc_flag
_atom_site_refinement_flags
_atom_site_disorder_assembly
_atom_site_disorder_group
Co(1) Co -0.02730(3) 0.40365(3) 0.98839(2) 0.00882(8) Uani 1.00 1 d . . .
Co(2) Co 0.05966(3) 0.62004(3) 0.98689(2) 0.00889(8) Uani 1.00 1 d . . .
Co(3) Co -0.01914(3) 0.91083(3) 0.91278(2) 0.00933(8) Uani 1.00 1 d . . .
Co(4) Co 0.05244(3) 1.11099(3) 1.05142(2) 0.00859(8) Uani 1.00 1 d . . .
Fe(1) Fe -0.16755(3) -0.12754(3) 0.35017(2) 0.01039(9) Uani 1.00 1 d . . .
Fe(2) Fe 0.10564(3) 0.15660(3) 0.57154(2) 0.01050(9) Uani 1.00 1 d . . .
Fe(3) Fe -0.24492(3) 0.42827(3) 0.41161(2) 0.01276(9) Uani 1.00 1 d . . .
Fe(4) Fe 0.14878(3) 0.58917(3) 0.52001(2) 0.01183(9) Uani 1.00 1 d . . .
Fe(5) Fe 0.53777(3) 0.49881(3) 0.79077(2) 0.01022(9) Uani 1.00 1 d . . .
Fe(6) Fe 0.50254(3) 0.48560(3) 1.04349(2) 0.01068(9) Uani 1.00 1 d . . .
Fe(7) Fe 0.52235(3) 1.02400(3) 0.81995(2) 0.01208(9) Uani 1.00 1 d . . .
Fe(8) Fe 0.49903(3) 0.99753(3) 1.07238(2) 0.01027(9) Uani 1.00 1 d . . .
S(1) S 0.10338(5) 0.45806(5) 0.94889(4) 0.0105(2) Uani 1.00 1 d . . .
S(2) S -0.13548(5) 0.34761(6) 0.87471(4) 0.0119(2) Uani 1.00 1 d . . .
S(3) S 0.09161(5) 0.40832(5) 1.08928(4) 0.0107(1) Uani 1.00 1 d . . .
S(4) S -0.15485(5) 0.33814(5) 1.02593(4) 0.0123(2) Uani 1.00 1 d . . .
S(5) S 0.19026(5) 0.69212(6) 0.95567(4) 0.0129(2) Uani 1.00 1 d . . .
S(6) S -0.05549(5) 0.61651(5) 0.88521(4) 0.0109(2) Uani 1.00 1 d . . .
S(7) S 0.16389(5) 0.66973(6) 1.10309(4) 0.0124(2) Uani 1.00 1 d . . .
S(8) S -0.07458(5) 0.56398(5) 1.02310(4) 0.0100(1) Uani 1.00 1 d . . .
S(9) S 0.12201(5) 0.92550(5) 0.87431(4) 0.0118(2) Uani 1.00 1 d . . .
S(10) S -0.12280(5) 0.85495(6) 0.79857(4) 0.0135(2) Uani 1.00 1 d . . .
S(11) S 0.08787(5) 0.94717(5) 1.02662(4) 0.0100(1) Uani 1.00 1 d . . .
S(12) S -0.15375(5) 0.84697(5) 0.94643(4) 0.0115(1) Uani 1.00 1 d . . .
S(13) S 0.18616(5) 1.17536(5) 1.01905(4) 0.0110(1) Uani 1.00 1 d . . .
S(14) S -0.05450(5) 1.07441(5) 0.93815(4) 0.0096(1) Uani 1.00 1 d . . .
S(15) S 0.15391(5) 1.16211(5) 1.16833(4) 0.0116(1) Uani 1.00 1 d . . .
S(16) S -0.08986(5) 1.10243(5) 1.08850(4) 0.0107(1) Uani 1.00 1 d . . .
N(1) N 0.1748(2) 0.4414(2) 0.7708(2) 0.0208(6) Uani 1.00 1 d . . .
N(2) N -0.1517(2) 0.3330(2) 0.6802(2) 0.0259(7) Uani 1.00 1 d . . .
N(3) N -0.1609(2) 0.5817(2) 1.1953(2) 0.0229(7) Uani 1.00 1 d . . .
N(4) N 0.1104(2) 0.4101(2) 1.2852(1) 0.0184(6) Uani 1.00 1 d . . .
N(5) N -0.2137(2) 0.3154(2) 1.1981(2) 0.0212(6) Uani 1.00 1 d . . .
N(6) N 0.2517(2) 0.7236(2) 0.7846(2) 0.0200(6) Uani 1.00 1 d . . .
N(7) N -0.0573(2) 0.6164(2) 0.6917(1) 0.0206(7) Uani 1.00 1 d . . .
N(8) N 0.1917(2) 0.9315(2) 0.6979(2) 0.0280(8) Uani 1.00 1 d . . .
N(9) N 0.2462(2) 1.2562(2) 0.8639(2) 0.0196(6) Uani 1.00 1 d . . .
N(10) N -0.0592(2) 1.1244(2) 0.7579(2) 0.0195(6) Uani 1.00 1 d . . .
N(11) N -0.2147(2) 0.7719(2) 1.1022(1) 0.0173(6) Uani 1.00 1 d . . .
N(12) N -0.1173(2) 0.8262(2) 0.6023(2) 0.0231(7) Uani 1.00 1 d . . .
N(13) N 0.0918(2) 0.9048(2) 1.2101(1) 0.0206(6) Uani 1.00 1 d . . .
N(14) N 0.1617(2) 0.7004(2) 1.2975(2) 0.0262(7) Uani 1.00 1 d . . .
N(15) N 0.1378(2) 1.1963(2) 1.3626(2) 0.0243(7) Uani 1.00 1 d . . .
N(16) N -0.1822(2) 1.1085(2) 1.2540(2) 0.0210(6) Uani 1.00 1 d . . .
C(1) C 0.0245(2) 0.6430(2) 0.8318(2) 0.0118(6) Uani 1.00 1 d . . .
C(2) C -0.0240(2) 1.1282(2) 0.8187(2) 0.0123(6) Uani 1.00 1 d . . .
C(3) C 0.5711(2) 0.8825(2) 1.0322(2) 0.0160(7) Uani 1.00 1 d . . .
C(4) C -0.0342(2) 0.0623(2) 0.5678(2) 0.0148(6) Uani 1.00 1 d . . .
C(5) C -0.0336(2) 0.0502(2) 0.4917(2) 0.0144(6) Uani 1.00 1 d . . .
C(6) C -0.4813(2) 0.3257(2) 0.3978(2) 0.0154(6) Uani 1.00 1 d . . .
C(7) C 0.4257(2) 1.0799(2) 0.8817(2) 0.0134(6) Uani 1.00 1 d . . .
C(8) C -0.3166(2) -0.2105(2) 0.3315(2) 0.0170(7) Uani 1.00 1 d . . .
C(9) C -0.1191(2) 1.1169(2) 1.2247(2) 0.0141(6) Uani 1.00 1 d . . .
C(10) C 0.5693(2) 1.1279(2) 1.1648(2) 0.0152(6) Uani 1.00 1 d . . .
C(11) C -0.2949(2) 0.5556(2) 0.4028(2) 0.0187(7) Uani 1.00 1 d . . .
C(12) C -0.0259(2) 0.2178(2) 0.5540(2) 0.0168(7) Uani 1.00 1 d . . .
C(13) C -0.3009(2) 0.4873(3) 0.3304(2) 0.0195(7) Uani 1.00 1 d . . .
C(14) C 0.2311(2) 0.2022(2) 0.6673(2) 0.0169(7) Uani 1.00 1 d . . .
C(15) C 0.4625(3) 1.1507(2) 0.8483(2) 0.0184(7) Uani 1.00 1 d . . .
C(16) C 0.6071(2) 0.9666(2) 1.0111(2) 0.0149(6) Uani 1.00 1 d . . .
C(17) C 0.3498(3) 0.9594(2) 1.2533(2) 0.0196(7) Uani 1.00 1 d . . .
C(18) C -0.1005(2) 0.5935(2) 1.1625(2) 0.0122(6) Uani 1.00 1 d . . .
C(19) C 0.4278(2) 0.5978(2) 1.0278(2) 0.0146(7) Uani 1.00 1 d . . .
C(20) C -0.4553(3) -0.1141(3) 0.4305(2) 0.0271(9) Uani 1.00 1 d . . .
C(21) C 0.2498(2) 0.1259(2) 0.5499(2) 0.0125(6) Uani 1.00 1 d . . .
C(22) C -0.0173(2) -0.0525(2) 0.3635(2) 0.0137(6) Uani 1.00 1 d . . .
C(23) C -0.3605(2) 0.5038(2) 0.4352(2) 0.0163(7) Uani 1.00 1 d . . .
C(24) C 0.5479(2) 1.0425(2) 1.1884(2) 0.0139(6) Uani 1.00 1 d . . .
C(25) C 0.1775(2) 0.4562(2) 0.5381(2) 0.0211(8) Uani 1.00 1 d . . .
C(26) C 0.0159(2) 0.3856(2) 1.1465(2) 0.0108(6) Uani 1.00 1 d . . .
C(27) C 0.6301(2) 0.4445(2) 0.8640(2) 0.0144(6) Uani 1.00 1 d . . .
C(28) C -0.0349(2) -0.0430(2) 0.4353(2) 0.0118(6) Uani 1.00 1 d . . .
C(29) C 0.2079(3) 0.5362(3) 0.6076(2) 0.0229(8) Uani 1.00 1 d . . .
C(30) C -0.0231(2) 0.1497(2) 0.4851(2) 0.0145(6) Uani 1.00 1 d . . .
C(31) C -0.0549(2) 0.3707(2) 0.8212(2) 0.0137(7) Uani 1.00 1 d . . .
C(32) C 0.2459(2) 0.2289(2) 0.5585(2) 0.0154(7) Uani 1.00 1 d . . .
C(33) C 0.3761(2) 0.9159(2) 1.1797(2) 0.0123(6) Uani 1.00 1 d . . .
C(34) C 0.4996(2) 0.3434(2) 0.7559(2) 0.0149(6) Uani 1.00 1 d . . .
C(35) C 0.0917(2) 0.7202(2) 0.5306(2) 0.0189(7) Uani 1.00 1 d . . .
C(36) C -0.0420(2) 1.1255(2) 1.1844(2) 0.0137(6) Uani 1.00 1 d . . .
C(37) C 0.4769(2) 0.5405(3) 0.7001(2) 0.0192(7) Uani 1.00 1 d . . .
C(38) C -0.1590(2) 0.3333(2) 1.1630(2) 0.0128(6) Uani 1.00 1 d . . .
C(39) C 0.5404(2) 0.6369(2) 1.0601(2) 0.0147(6) Uani 1.00 1 d . . .
C(40) C 0.4558(3) 0.5918(3) 1.2375(2) 0.0317(10) Uani 1.00 1 d . . .
C(41) C 0.1990(2) 0.7023(2) 0.8199(2) 0.0154(6) Uani 1.00 1 d . . .
C(42) C 0.4485(2) 0.3857(2) 0.8104(2) 0.0147(6) Uani 1.00 1 d . . .
C(43) C 0.4585(2) 0.8498(2) 1.0002(2) 0.0153(7) Uani 1.00 1 d . . .
C(44) C -0.3720(2) 0.3953(3) 0.3184(2) 0.0176(7) Uani 1.00 1 d . . .
C(45) C -0.5874(2) 0.3545(3) 0.4003(2) 0.0229(8) Uani 1.00 1 d . . .
C(46) C 0.2366(2) 0.2753(2) 0.6310(2) 0.0154(6) Uani 1.00 1 d . . .
C(47) C -0.2002(2) 0.3392(2) 0.4750(2) 0.0186(7) Uani 1.00 1 d . . .
C(48) C -0.0589(2) -0.2124(2) 0.3707(2) 0.0154(6) Uani 1.00 1 d . . .
C(49) C 0.0177(2) 0.6451(2) 0.5400(2) 0.0168(7) Uani 1.00 1 d . . .
C(50) C -0.2717(2) -0.1215(2) 0.2569(2) 0.0148(6) Uani 1.00 1 d . . .
C(51) C 0.3084(2) 0.5773(2) 0.5332(2) 0.0143(6) Uani 1.00 1 d . . .
C(52) C 0.0398(2) 0.5833(3) 0.4226(2) 0.0172(7) Uani 1.00 1 d . . .
C(53) C 0.2377(2) 0.4806(2) 0.4927(2) 0.0160(7) Uani 1.00 1 d . . .
C(54) C -0.0164(2) 0.5612(2) 0.4729(2) 0.0145(6) Uani 1.00 1 d . . .
C(55) C 0.5838(2) 0.9857(2) 0.7305(2) 0.0170(7) Uani 1.00 1 d . . .
C(56) C 0.2405(2) 0.1091(2) 0.6177(2) 0.0152(6) Uani 1.00 1 d . . .
C(57) C 0.5908(2) 0.5853(2) 1.0084(2) 0.0154(7) Uani 1.00 1 d . . .
C(58) C -0.0312(2) -0.1573(2) 0.3253(2) 0.0154(7) Uani 1.00 1 d . . .
C(59) C 0.0110(2) 0.8901(2) 1.0719(2) 0.0111(6) Uani 1.00 1 d . . .
C(60) C 0.0643(2) 1.1528(2) 1.2187(2) 0.0141(7) Uani 1.00 1 d . . .
C(61) C -0.1389(2) 0.4394(2) 0.5115(2) 0.0174(7) Uani 1.00 1 d . . .
C(62) C 0.0690(2) 0.9022(2) 0.7794(2) 0.0130(6) Uani 1.00 1 d . . .
C(63) C -0.2929(2) -0.2190(2) 0.2623(2) 0.0194(7) Uani 1.00 1 d . . .
C(64) C 0.0686(2) 0.3980(2) 1.2233(2) 0.0139(6) Uani 1.00 1 d . . .
C(65) C -0.0224(2) 0.6281(2) 0.7541(2) 0.0140(7) Uani 1.00 1 d . . .
C(66) C -0.1854(2) 0.3004(3) 0.4033(2) 0.0199(7) Uani 1.00 1 d . . .
C(67) C 0.6112(2) 0.3800(2) 0.7884(2) 0.0150(7) Uani 1.00 1 d . . .
C(68) C 0.5289(2) 0.4482(2) 0.8782(2) 0.0120(6) Uani 1.00 1 d . . .
C(69) C -0.0274(2) 0.6098(2) 1.1212(2) 0.0120(6) Uani 1.00 1 d . . .
C(70) C 0.1280(2) 1.1758(2) 0.9311(2) 0.0098(6) Uani 1.00 1 d . . .
C(71) C 0.3543(3) 0.4193(3) 1.2165(2) 0.0273(8) Uani 1.00 1 d . . .
C(72) C 0.0217(2) 1.1331(2) 0.8941(2) 0.0122(6) Uani 1.00 1 d . . .
C(73) C 0.4359(2) 1.0015(2) 1.1636(2) 0.0128(6) Uani 1.00 1 d . . .
C(74) C 0.2459(3) -0.0583(2) 0.4830(2) 0.0232(8) Uani 1.00 1 d . . .
C(75) C 0.4109(2) 0.5224(2) 0.9574(2) 0.0170(7) Uani 1.00 1 d . . .
C(76) C 0.6107(3) 1.1227(2) 0.9238(2) 0.0191(7) Uani 1.00 1 d . . .
C(77) C -0.4082(2) 0.4051(2) 0.3839(2) 0.0164(7) Uani 1.00 1 d . . .
C(78) C 0.5699(3) 0.4624(3) 1.1437(2) 0.0284(10) Uani 1.00 1 d . . .
C(79) C 0.3902(2) 1.0620(2) 1.1229(2) 0.0144(6) Uani 1.00 1 d . . .
C(80) C -0.2833(2) -0.0521(2) 0.3229(2) 0.0135(6) Uani 1.00 1 d . . .
C(81) C 0.1384(3) 0.9180(2) 0.7354(2) 0.0195(7) Uani 1.00 1 d . . .
C(82) C 0.6647(2) 0.5483(3) 0.6774(2) 0.0218(8) Uani 1.00 1 d . . .
C(83) C 0.4247(2) 0.9142(2) 0.9594(2) 0.0148(6) Uani 1.00 1 d . . .
C(84) C 0.1078(2) 1.1770(2) 1.2997(2) 0.0162(7) Uani 1.00 1 d . . .
C(85) C -0.0818(3) 0.8454(2) 0.6660(2) 0.0184(7) Uani 1.00 1 d . . .
C(86) C 0.1936(2) 1.2200(2) 0.8933(2) 0.0136(6) Uani 1.00 1 d . . .
C(87) C -0.0950(2) 0.8479(2) 1.0350(2) 0.0118(6) Uani 1.00 1 d . . .
C(88) C 0.4704(2) 0.9605(2) 0.7060(2) 0.0182(7) Uani 1.00 1 d . . .
C(89) C -0.3111(2) -0.1068(2) 0.3690(2) 0.0134(6) Uani 1.00 1 d . . .
C(90) C 0.5173(2) 1.0633(2) 0.9285(2) 0.0151(6) Uani 1.00 1 d . . .
C(91) C -0.0386(2) 0.8704(2) 0.7460(2) 0.0141(6) Uani 1.00 1 d . . .
C(92) C 0.0573(2) 0.8976(2) 1.1485(2) 0.0140(7) Uani 1.00 1 d . . .
C(93) C 0.5901(2) 0.5716(2) 0.7234(2) 0.0168(7) Uani 1.00 1 d . . .
C(94) C -0.0927(2) 0.3541(2) 1.1183(2) 0.0119(6) Uani 1.00 1 d . . .
C(95) C 0.1053(2) 0.6821(2) 0.4577(2) 0.0182(7) Uani 1.00 1 d . . .
C(96) C -0.1610(2) 0.8054(2) 1.0727(2) 0.0131(6) Uani 1.00 1 d . . .
C(97) C 0.0511(2) 0.4124(2) 0.8509(2) 0.0124(6) Uani 1.00 1 d . . .
C(98) C 0.1251(2) 0.6806(2) 1.2355(2) 0.0175(7) Uani 1.00 1 d . . .
C(99) C 0.3571(3) 0.6156(3) 0.4230(2) 0.0246(8) Uani 1.00 1 d . . .
C(100) C 0.4573(3) 0.4426(2) 1.1300(2) 0.0181(7) Uani 1.00 1 d . . .
C(101) C -0.1151(2) 0.3767(2) 0.3932(2) 0.0190(7) Uani 1.00 1 d . . .
C(102) C -0.3211(3) 0.0499(3) 0.4675(2) 0.0267(8) Uani 1.00 1 d . . .
C(103) C 0.5168(2) 0.9852(2) 0.9638(2) 0.0124(6) Uani 1.00 1 d . . .
C(104) C 0.5762(3) 1.1780(2) 0.8747(2) 0.0197(7) Uani 1.00 1 d . . .
C(105) C 0.4375(2) 0.8343(2) 1.1858(2) 0.0176(7) Uani 1.00 1 d . . .
C(106) C -0.0857(2) 0.4631(2) 0.4597(2) 0.0155(7) Uani 1.00 1 d . . .
C(107) C 0.1189(2) 0.4288(2) 0.8062(2) 0.0150(7) Uani 1.00 1 d . . .
C(108) C 0.2596(2) 0.0494(2) 0.4800(2) 0.0163(7) Uani 1.00 1 d . . .
C(109) C 0.3934(2) 0.6277(2) 0.5071(2) 0.0170(7) Uani 1.00 1 d . . .
C(110) C 0.5121(2) 0.5160(2) 0.9439(2) 0.0110(6) Uani 1.00 1 d . . .
C(111) C 0.6233(3) 0.4446(3) 0.6153(2) 0.0290(9) Uani 1.00 1 d . . .
C(112) C 0.3671(3) 0.0858(3) 0.4683(2) 0.0292(9) Uani 1.00 1 d . . .
C(113) C -0.0310(2) 0.1642(2) 0.6058(2) 0.0177(7) Uani 1.00 1 d . . .
C(114) C 0.7040(3) 0.9817(3) 0.6502(2) 0.0293(9) Uani 1.00 1 d . . .
C(115) C 0.6146(3) 0.9304(3) 0.7798(2) 0.0310(10) Uani 1.00 1 d . . .
C(116) C 0.3926(2) 0.4918(3) 1.1781(2) 0.0201(7) Uani 1.00 1 d . . .
C(117) C 0.4383(3) 0.5867(3) 0.7617(2) 0.0295(10) Uani 1.00 1 d . . .
C(118) C 0.6581(3) 1.0498(3) 0.7057(2) 0.0247(8) Uani 1.00 1 d . . .
C(119) C -0.1079(2) 0.3474(2) 0.7416(2) 0.0158(7) Uani 1.00 1 d . . .
C(120) C 0.4329(3) 0.8915(3) 0.7400(2) 0.0295(9) Uani 1.00 1 d . . .
C(121) C 0.0785(2) 0.6529(2) 1.1547(2) 0.0130(6) Uani 1.00 1 d . . .
C(122) C 0.4117(4) 0.3647(3) 1.0594(2) 0.0437(11) Uani 1.00 1 d . . .
C(123) C -0.0602(2) -0.1432(2) 0.4400(2) 0.0168(7) Uani 1.00 1 d . . .
C(124) C -0.3388(2) -0.0648(2) 0.4416(2) 0.0187(7) Uani 1.00 1 d . . .
C(125) C 0.1328(2) 0.6770(2) 0.8631(2) 0.0117(6) Uani 1.00 1 d . . .
C(126) C 0.6209(3) 0.6379(3) 0.8006(2) 0.0266(8) Uani 1.00 1 d . . .
C(127) C 0.2885(2) 0.6121(3) 0.6041(2) 0.0193(7) Uani 1.00 1 d . . .
C(128) C 0.4705(3) 1.1400(2) 1.1248(2) 0.0187(7) Uani 1.00 1 d . . .
C(129) C 0.4397(3) 0.7388(3) 0.5561(2) 0.0271(8) Uani 1.00 1 d . . .
C(130) C -0.5001(3) 0.2210(3) 0.3411(2) 0.0316(9) Uani 1.00 1 d . . .
C(131) C 0.5270(4) 0.6470(3) 0.8235(2) 0.0336(10) Uani 1.00 1 d . . .
C(132) C 0.5226(4) 0.8724(3) 0.7846(2) 0.0391(12) Uani 1.00 1 d . . .
C(133) C 0.6838(3) 0.6331(3) 0.6439(2) 0.0272(8) Uani 1.00 1 d . . .
C(134) C 0.6068(4) 1.1216(3) 0.6731(2) 0.0421(12) Uani 1.00 1 d . . .
C(135) C 0.4925(7) 0.3342(3) 1.0297(3) 0.068(2) Uani 1.00 1 d . . .
C(136) C 0.5890(5) 0.3921(5) 1.0804(3) 0.063(2) Uani 1.00 1 d . . .
H(1) H 0.6150 0.8526 1.0619 0.020 Uiso 1.00 1 c R . .
H(2) H -0.0372 0.0095 0.5890 0.018 Uiso 1.00 1 c R . .
H(3) H -0.4480 0.3227 0.4460 0.018 Uiso 1.00 1 c R . .
H(4) H 0.3537 1.0496 0.8741 0.019 Uiso 1.00 1 c R . .
H(5) H -0.3333 -0.2647 0.3495 0.020 Uiso 1.00 1 c R . .
H(6) H 0.6369 1.1705 1.1755 0.017 Uiso 1.00 1 c R . .
H(7) H -0.2539 0.6231 0.4254 0.022 Uiso 1.00 1 c R . .
H(8) H -0.0246 0.2878 0.5642 0.020 Uiso 1.00 1 c R . .
H(9) H -0.2654 0.5015 0.2961 0.025 Uiso 1.00 1 c R . .
H(10) H 0.2265 0.2137 0.7171 0.019 Uiso 1.00 1 c R . .
H(11) H 0.4190 1.1750 0.8140 0.024 Uiso 1.00 1 c R . .
H(12) H 0.6785 1.0030 1.0248 0.018 Uiso 1.00 1 c R . .
H(13) H 0.4057 0.9599 1.2942 0.026 Uiso 1.00 1 c R . .
H(14) H 0.2857 0.9187 1.2520 0.026 Uiso 1.00 1 c R . .
H(15) H 0.3422 1.0267 1.2588 0.026 Uiso 1.00 1 c R . .
H(16) H 0.3745 0.6195 1.0496 0.019 Uiso 1.00 1 c R . .
H(17) H -0.4999 -0.0739 0.4130 0.037 Uiso 1.00 1 c R . .
H(18) H -0.4634 -0.1176 0.4772 0.037 Uiso 1.00 1 c R . .
H(19) H -0.4737 -0.1801 0.3944 0.037 Uiso 1.00 1 c R . .
H(20) H 0.0014 0.0010 0.3454 0.017 Uiso 1.00 1 c R . .
H(21) H -0.3695 0.5307 0.4837 0.020 Uiso 1.00 1 c R . .
H(22) H 0.5993 1.0182 1.2176 0.017 Uiso 1.00 1 c R . .
H(23) H 0.1255 0.3956 0.5247 0.029 Uiso 1.00 1 c R . .
H(24) H 0.6975 0.4795 0.8987 0.017 Uiso 1.00 1 c R . .
H(25) H 0.1811 0.5386 0.6492 0.033 Uiso 1.00 1 c R . .
H(26) H -0.0205 0.1659 0.4412 0.018 Uiso 1.00 1 c R . .
H(27) H 0.2501 0.2608 0.5220 0.019 Uiso 1.00 1 c R . .
H(28) H 0.3116 0.8858 1.1403 0.015 Uiso 1.00 1 c R . .
H(29) H 0.4649 0.2998 0.7058 0.017 Uiso 1.00 1 c R . .
H(30) H 0.1261 0.7850 0.5667 0.025 Uiso 1.00 1 c R . .
H(31) H 0.4346 0.4956 0.6520 0.026 Uiso 1.00 1 c R . .
H(32) H 0.5748 0.6892 1.1068 0.018 Uiso 1.00 1 c R . .
H(33) H 0.4097 0.6360 1.2479 0.041 Uiso 1.00 1 c R . .
H(34) H 0.5078 0.6220 1.2193 0.041 Uiso 1.00 1 c R . .
H(35) H 0.4887 0.5792 1.2820 0.040 Uiso 1.00 1 c R . .
H(36) H 0.3741 0.3743 0.8032 0.018 Uiso 1.00 1 c R . .
H(37) H 0.4144 0.7943 1.0047 0.019 Uiso 1.00 1 c R . .
H(38) H -0.3910 0.3366 0.2749 0.019 Uiso 1.00 1 c R . .
H(39) H -0.5836 0.3929 0.4503 0.031 Uiso 1.00 1 c R . .
H(40) H -0.6414 0.2945 0.3836 0.031 Uiso 1.00 1 c R . .
H(41) H -0.6029 0.3935 0.3684 0.031 Uiso 1.00 1 c R . .
H(42) H 0.2345 0.3442 0.6518 0.016 Uiso 1.00 1 c R . .
H(43) H -0.2452 0.3040 0.4954 0.025 Uiso 1.00 1 c R . .
H(44) H -0.0737 -0.2840 0.3575 0.018 Uiso 1.00 1 c R . .
H(45) H -0.0057 0.6512 0.5834 0.022 Uiso 1.00 1 c R . .
H(46) H -0.2542 -0.1050 0.2163 0.016 Uiso 1.00 1 c R . .
H(47) H 0.0326 0.5401 0.3732 0.023 Uiso 1.00 1 c R . .
H(48) H 0.2326 0.4394 0.4432 0.019 Uiso 1.00 1 c R . .
H(49) H 0.2409 0.0474 0.6279 0.018 Uiso 1.00 1 c R . .
H(50) H 0.6653 0.5958 1.0157 0.018 Uiso 1.00 1 c R . .
H(51) H -0.0253 -0.1860 0.2761 0.018 Uiso 1.00 1 c R . .
H(52) H -0.1341 0.4828 0.5602 0.020 Uiso 1.00 1 c R . .
H(53) H -0.2915 -0.2799 0.2261 0.021 Uiso 1.00 1 c R . .
H(54) H -0.2181 0.2350 0.3675 0.023 Uiso 1.00 1 c R . .
H(55) H 0.6640 0.3648 0.7641 0.020 Uiso 1.00 1 c R . .
H(56) H 0.4055 0.3808 1.2266 0.035 Uiso 1.00 1 c R . .
H(57) H 0.2891 0.3748 1.1843 0.035 Uiso 1.00 1 c R . .
H(58) H 0.3440 0.4571 1.2625 0.034 Uiso 1.00 1 c R . .
H(59) H 0.3131 -0.0691 0.5050 0.028 Uiso 1.00 1 c R . .
H(60) H 0.2165 -0.1053 0.4334 0.029 Uiso 1.00 1 c R . .
H(61) H 0.1995 -0.0679 0.5121 0.029 Uiso 1.00 1 c R . .
H(62) H 0.3437 0.4836 0.9243 0.021 Uiso 1.00 1 c R . .
H(63) H 0.6822 1.1255 0.9488 0.022 Uiso 1.00 1 c R . .
H(64) H 0.6220 0.5094 1.1869 0.044 Uiso 1.00 1 c R . .
H(65) H 0.3166 1.0519 1.0988 0.018 Uiso 1.00 1 c R . .
H(66) H -0.2731 0.0191 0.3343 0.017 Uiso 1.00 1 c R . .
H(67) H 0.7304 0.5482 0.7098 0.027 Uiso 1.00 1 c R . .
H(68) H 0.3536 0.9099 0.9327 0.018 Uiso 1.00 1 c R . .
H(69) H 0.4272 0.9866 0.6729 0.021 Uiso 1.00 1 c R . .
H(70) H 0.1495 0.7167 0.4366 0.026 Uiso 1.00 1 c R . .
H(71) H 0.3707 0.5550 0.3938 0.030 Uiso 1.00 1 c R . .
H(72) H 0.3948 0.6715 0.4147 0.031 Uiso 1.00 1 c R . .
H(73) H 0.2831 0.6130 0.4086 0.030 Uiso 1.00 1 c R . .
H(74) H -0.0913 0.3712 0.3500 0.021 Uiso 1.00 1 c R . .
H(75) H -0.3331 0.0715 0.4248 0.033 Uiso 1.00 1 c R . .
H(76) H -0.2502 0.0791 0.4985 0.033 Uiso 1.00 1 c R . .
H(77) H -0.3687 0.0710 0.4954 0.033 Uiso 1.00 1 c R . .
H(78) H 0.6209 1.2230 0.8607 0.022 Uiso 1.00 1 c R . .
H(79) H 0.5113 0.8643 1.2042 0.022 Uiso 1.00 1 c R . .
H(80) H 0.4222 0.7849 1.1374 0.022 Uiso 1.00 1 c R . .
H(81) H 0.4173 0.8037 1.2196 0.022 Uiso 1.00 1 c R . .
H(82) H 0.2052 0.0491 0.4382 0.020 Uiso 1.00 1 c R . .
H(83) H 0.4500 0.5940 0.5137 0.021 Uiso 1.00 1 c R . .
H(84) H 0.6492 0.3955 0.6348 0.038 Uiso 1.00 1 c R . .
H(85) H 0.6480 0.4463 0.5734 0.038 Uiso 1.00 1 c R . .
H(86) H 0.5479 0.4277 0.5998 0.039 Uiso 1.00 1 c R . .
H(87) H 0.3579 0.1260 0.4366 0.038 Uiso 1.00 1 c R . .
H(88) H 0.3921 0.0286 0.4454 0.038 Uiso 1.00 1 c R . .
H(89) H 0.4173 0.1248 0.5153 0.038 Uiso 1.00 1 c R . .
H(90) H -0.0339 0.1917 0.6560 0.021 Uiso 1.00 1 c R . .
H(91) H 0.7677 0.9704 0.6778 0.036 Uiso 1.00 1 c R . .
H(92) H 0.7186 1.0139 0.6158 0.036 Uiso 1.00 1 c R . .
H(93) H 0.6548 0.9187 0.6234 0.036 Uiso 1.00 1 c R . .
H(94) H 0.6855 0.9322 0.8055 0.046 Uiso 1.00 1 c R . .
H(95) H 0.3325 0.5036 1.1468 0.026 Uiso 1.00 1 c R . .
H(96) H 0.3659 0.5784 0.7611 0.046 Uiso 1.00 1 c R . .
H(97) H 0.7153 1.0893 0.7488 0.028 Uiso 1.00 1 c R . .
H(98) H 0.3607 0.8628 0.7329 0.034 Uiso 1.00 1 c R . .
H(99) H 0.3377 0.3384 1.0362 0.047 Uiso 1.00 1 c R . .
H(100) H -0.0760 -0.1596 0.4811 0.021 Uiso 1.00 1 c R . .
H(101) H -0.2946 -0.0831 0.4794 0.024 Uiso 1.00 1 c R . .
H(102) H 0.6916 0.6691 0.8313 0.030 Uiso 1.00 1 c R . .
H(103) H 0.3242 0.6742 0.6432 0.025 Uiso 1.00 1 c R . .
H(104) H 0.4606 1.1910 1.1026 0.023 Uiso 1.00 1 c R . .
H(105) H 0.4003 0.7803 0.5357 0.031 Uiso 1.00 1 c R . .
H(106) H 0.5116 0.7571 0.5569 0.030 Uiso 1.00 1 c R . .
H(107) H 0.4353 0.7472 0.6056 0.031 Uiso 1.00 1 c R . .
H(108) H -0.5075 0.1714 0.3648 0.039 Uiso 1.00 1 c R . .
H(109) H -0.4416 0.2164 0.3210 0.039 Uiso 1.00 1 c R . .
H(110) H -0.5630 0.2095 0.3015 0.039 Uiso 1.00 1 c R . .
H(111) H 0.5246 0.6858 0.8717 0.044 Uiso 1.00 1 c R . .
H(112) H 0.5211 0.8291 0.8140 0.057 Uiso 1.00 1 c R . .
H(113) H 0.6324 0.6155 0.5963 0.030 Uiso 1.00 1 c R . .
H(114) H 0.7530 0.6404 0.6378 0.030 Uiso 1.00 1 c R . .
H(115) H 0.6778 0.6953 0.6763 0.030 Uiso 1.00 1 c R . .
H(116) H 0.5766 1.0895 0.6203 0.059 Uiso 1.00 1 c R . .
H(117) H 0.6587 1.1808 0.6827 0.059 Uiso 1.00 1 c R . .
H(118) H 0.5528 1.1399 0.6953 0.059 Uiso 1.00 1 c R . .
H(119) H 0.4823 0.2818 0.9835 0.094 Uiso 1.00 1 c R . .
H(120) H 0.6565 0.3845 1.0743 0.107 Uiso 1.00 1 c R . .

loop_
_atom_site_aniso_label
_atom_site_aniso_U_11
_atom_site_aniso_U_22
_atom_site_aniso_U_33
_atom_site_aniso_U_12
_atom_site_aniso_U_13
_atom_site_aniso_U_23
Co(1) 0.0089(2) 0.0082(2) 0.0095(2) 0.00162(13) 0.00358(13) 0.0026(1)
Co(2) 0.0090(2) 0.0088(2) 0.0097(2) 0.00186(13) 0.00391(12) 0.0034(1)
Co(3) 0.0096(2) 0.0083(2) 0.0099(2) 0.00167(13) 0.00409(13) 0.0019(1)
Co(4) 0.0088(2) 0.0084(2) 0.0083(2) 0.00076(13) 0.00346(12) 0.0022(1)
Fe(1) 0.0107(2) 0.0109(2) 0.0103(2) 0.00330(13) 0.00330(13) 0.0040(2)
Fe(2) 0.0130(2) 0.0103(2) 0.0093(2) 0.0039(1) 0.00391(13) 0.0037(1)
Fe(3) 0.0141(2) 0.0148(2) 0.0096(2) 0.0059(2) 0.0027(1) 0.0036(2)
Fe(4) 0.0131(2) 0.0143(2) 0.0117(2) 0.0062(1) 0.0055(1) 0.0068(2)
Fe(5) 0.0127(2) 0.0102(2) 0.0096(2) 0.0043(1) 0.00432(13) 0.0043(2)
Fe(6) 0.0147(2) 0.0094(2) 0.0097(2) 0.0032(1) 0.00526(13) 0.0042(2)
Fe(7) 0.0159(2) 0.0099(2) 0.0135(2) 0.0049(1) 0.0078(1) 0.0047(2)
Fe(8) 0.0093(2) 0.0107(2) 0.0114(2) 0.00120(13) 0.00336(13) 0.0049(2)
S(1) 0.0101(3) 0.0124(3) 0.0108(3) 0.0039(2) 0.0050(2) 0.0044(3)
S(2) 0.0104(3) 0.0139(3) 0.0100(3) 0.0028(2) 0.0033(2) 0.0018(3)
S(3) 0.0103(3) 0.0115(3) 0.0119(3) 0.0030(2) 0.0049(2) 0.0049(3)
S(4) 0.0110(3) 0.0123(3) 0.0134(3) -0.0003(2) 0.0048(2) 0.0046(3)
S(5) 0.0103(3) 0.0138(3) 0.0149(3) 0.0002(2) 0.0038(2) 0.0066(3)
S(6) 0.0105(3) 0.0130(3) 0.0109(3) 0.0036(2) 0.0043(2) 0.0049(3)
S(7) 0.0103(3) 0.0138(3) 0.0114(3) 0.0005(2) 0.0024(2) 0.0033(3)
S(8) 0.0101(3) 0.0097(3) 0.0099(3) 0.0017(2) 0.0040(2) 0.0022(2)
S(9) 0.0119(3) 0.0123(3) 0.0131(3) 0.0032(2) 0.0067(2) 0.0042(3)
S(10) 0.0130(3) 0.0154(3) 0.0100(3) 0.0022(3) 0.0038(2) 0.0013(3)
S(11) 0.0094(3) 0.0104(3) 0.0111(3) 0.0012(2) 0.0047(2) 0.0039(2)
S(12) 0.0101(3) 0.0116(3) 0.0112(3) -0.0003(2) 0.0033(2) 0.0024(3)
S(13) 0.0104(3) 0.0118(3) 0.0107(3) 0.0001(2) 0.0029(2) 0.0049(3)
S(14) 0.0088(3) 0.0099(3) 0.0103(3) 0.0019(2) 0.0040(2) 0.0029(2)
S(15) 0.0108(3) 0.0128(3) 0.0100(3) -0.0000(2) 0.0035(2) 0.0029(3)
S(16) 0.0104(3) 0.0108(3) 0.0110(3) 0.0026(2) 0.0052(2) 0.0022(2)
N(1) 0.0244(13) 0.021(1) 0.0188(12) 0.0046(11) 0.0129(10) 0.0046(11)
N(2) 0.027(1) 0.035(2) 0.020(1) 0.0138(12) 0.0086(11) 0.0115(13)
N(3) 0.032(1) 0.0169(13) 0.0216(13) 0.0031(11) 0.0167(11) 0.0035(11)
N(4) 0.0236(12) 0.0185(13) 0.0123(12) 0.0050(10) 0.0024(9) 0.0062(10)
N(5) 0.0208(12) 0.0185(13) 0.0234(13) 0.0042(10) 0.0069(10) 0.0055(11)
N(6) 0.0233(12) 0.0215(13) 0.0240(13) 0.0071(10) 0.0157(11) 0.0126(11)
N(7) 0.030(1) 0.022(1) 0.0121(12) 0.0050(11) 0.0094(10) 0.0060(10)
N(8) 0.030(1) 0.035(2) 0.023(1) 0.0013(12) 0.0158(12) 0.0106(13)
N(9) 0.0206(12) 0.0212(13) 0.0205(13) 0.0045(10) 0.0103(10) 0.0088(11)
N(10) 0.0206(12) 0.0195(13) 0.0164(12) 0.0021(10) 0.0016(10) 0.0070(10)
N(11) 0.0193(11) 0.0146(12) 0.0168(12) -0.0022(9) 0.0069(9) 0.0052(10)
N(12) 0.033(1) 0.027(2) 0.0099(12) 0.0097(12) 0.0071(10) 0.0050(11)
N(13) 0.0190(12) 0.027(2) 0.0151(12) 0.0021(10) 0.0035(10) 0.0080(11)
N(14) 0.029(1) 0.024(1) 0.021(1) 0.0083(12) 0.0021(11) 0.0039(12)
N(15) 0.0223(13) 0.033(2) 0.0178(13) 0.0009(11) 0.0053(10) 0.0108(12)
N(16) 0.0217(12) 0.0209(13) 0.0228(13) 0.0027(10) 0.0089(10) 0.0096(11)
C(1) 0.0161(12) 0.0080(12) 0.0160(13) 0.0043(10) 0.0097(10) 0.0061(10)
C(2) 0.0165(12) 0.0066(12) 0.0137(13) 0.0044(10) 0.0046(10) 0.0025(10)
C(3) 0.0187(13) 0.014(1) 0.0180(13) 0.0068(11) 0.0094(11) 0.0046(11)
C(4) 0.0140(12) 0.016(1) 0.0159(13) 0.0030(10) 0.0081(10) 0.0046(11)
C(5) 0.0092(11) 0.021(2) 0.0117(12) 0.0028(10) 0.0005(9) 0.0063(11)
C(6) 0.0157(12) 0.015(1) 0.0142(12) 0.0014(10) 0.0061(10) 0.0030(11)
C(7) 0.0197(13) 0.0118(13) 0.0162(13) 0.0105(10) 0.0130(11) 0.0064(11)
C(8) 0.0108(11) 0.016(1) 0.024(1) 0.0020(10) 0.0042(10) 0.0074(12)
C(9) 0.0180(13) 0.0104(13) 0.0142(12) 0.0013(10) 0.0072(10) 0.0032(11)
C(10) 0.0199(13) 0.0116(13) 0.0113(12) -0.0015(10) 0.0044(10) 0.0022(11)
C(11) 0.0204(13) 0.014(1) 0.021(2) 0.0031(11) 0.0035(11) 0.0078(12)
C(12) 0.0163(12) 0.014(1) 0.020(1) 0.0049(10) 0.0053(11) 0.0047(12)
C(13) 0.0168(13) 0.028(2) 0.019(1) 0.0052(12) 0.0047(11) 0.0157(13)
C(14) 0.0143(12) 0.020(2) 0.0125(13) 0.0022(11) 0.0001(10) 0.0040(12)
C(15) 0.032(2) 0.013(1) 0.0159(13) 0.0105(12) 0.0111(12) 0.0076(11)
C(16) 0.0149(12) 0.015(1) 0.0156(13) 0.0041(10) 0.0055(10) 0.0050(11)
C(17) 0.023(1) 0.017(1) 0.025(2) 0.0052(11) 0.0139(12) 0.0104(13)
C(18) 0.0156(12) 0.0092(13) 0.0131(12) 0.0036(10) 0.0064(10) 0.0032(10)
C(19) 0.0193(13) 0.015(1) 0.0131(13) 0.0097(11) 0.0060(10) 0.0060(11)
C(20) 0.021(2) 0.039(2) 0.032(2) 0.008(1) 0.0150(13) 0.022(2)
C(21) 0.0122(11) 0.0140(13) 0.0136(12) 0.0053(10) 0.0039(9) 0.0068(11)
C(22) 0.0090(11) 0.019(1) 0.0138(12) 0.0013(10) 0.0056(9) 0.0050(11)
C(23) 0.0168(13) 0.015(1) 0.018(1) 0.0084(11) 0.0032(11) 0.0058(12)
C(24) 0.0158(12) 0.0094(12) 0.0169(13) 0.0022(10) 0.0057(10) 0.0047(11)
C(25) 0.0176(13) 0.019(2) 0.034(2) 0.0058(11) 0.0092(12) 0.017(1)
C(26) 0.0150(12) 0.0090(12) 0.0138(12) 0.0082(10) 0.0082(10) 0.0059(10)
C(27) 0.0146(12) 0.016(1) 0.0125(12) 0.0075(10) 0.0022(10) 0.0036(11)
C(28) 0.0070(10) 0.0135(13) 0.0128(12) 0.0013(9) 0.0010(9) 0.0031(11)
C(29) 0.021(1) 0.033(2) 0.027(2) 0.0137(13) 0.0102(12) 0.022(1)
C(30) 0.0120(12) 0.016(1) 0.0166(13) 0.0063(10) 0.0042(10) 0.0063(11)
C(31) 0.0180(13) 0.0130(13) 0.0124(13) 0.0069(11) 0.0076(10) 0.0037(11)
C(32) 0.0130(12) 0.018(1) 0.0176(13) 0.0037(10) 0.0054(10) 0.0083(12)
C(33) 0.0102(11) 0.0104(12) 0.0163(13) 0.0006(9) 0.0031(9) 0.0059(11)
C(34) 0.0196(13) 0.0120(13) 0.0109(12) 0.0036(10) 0.0033(10) 0.0014(10)
C(35) 0.022(1) 0.018(2) 0.022(2) 0.0080(11) 0.0113(12) 0.0090(12)
C(36) 0.0182(13) 0.0121(13) 0.0132(12) 0.0022(10) 0.0102(10) 0.0036(11)
C(37) 0.021(1) 0.030(2) 0.0147(13) 0.0147(12) 0.0068(11) 0.0141(13)
C(38) 0.0154(12) 0.0102(13) 0.0141(12) 0.0002(10) 0.0061(10) 0.0059(11)
C(39) 0.022(1) 0.0092(13) 0.0143(13) 0.0024(10) 0.0092(11) 0.0039(11)
C(40) 0.053(2) 0.021(2) 0.027(2) 0.011(2) 0.023(2) 0.005(1)
C(41) 0.0186(13) 0.0115(13) 0.0136(13) 0.0045(10) 0.0033(10) 0.0013(11)
C(42) 0.0140(12) 0.014(1) 0.0162(13) 0.0010(10) 0.0052(10) 0.0050(11)
C(43) 0.0171(13) 0.0109(13) 0.0186(13) 0.0029(10) 0.0067(10) 0.0047(11)
C(44) 0.0139(12) 0.025(2) 0.0105(12) 0.0033(11) -0.0010(10) 0.0046(12)
C(45) 0.0164(13) 0.029(2) 0.031(2) 0.0072(12) 0.0125(12) 0.015(1)
C(46) 0.0155(12) 0.0107(13) 0.0156(13) 0.0014(10) 0.0037(10) -0.0008(11)
C(47) 0.024(1) 0.018(2) 0.019(1) 0.0116(12) 0.0067(11) 0.0103(12)
C(48) 0.0137(12) 0.0120(13) 0.0185(13) 0.0054(10) 0.0006(10) 0.0041(11)
C(49) 0.0196(13) 0.017(1) 0.019(1) 0.0107(11) 0.0103(11) 0.0072(12)
C(50) 0.0146(12) 0.018(1) 0.0079(12) 0.0049(10) 0.0001(9) 0.0003(11)
C(51) 0.0130(12) 0.0102(13) 0.0188(13) 0.0035(10) 0.0025(10) 0.0049(11)
C(52) 0.022(1) 0.026(2) 0.0101(12) 0.0141(12) 0.0076(10) 0.0093(12)
C(53) 0.0141(12) 0.0107(13) 0.023(1) 0.0050(10) 0.0046(11) 0.0045(11)
C(54) 0.0141(12) 0.020(1) 0.0132(12) 0.0104(11) 0.0049(10) 0.0065(11)
C(55) 0.020(1) 0.017(1) 0.0165(13) 0.0034(11) 0.0131(11) 0.0026(12)
C(56) 0.0164(12) 0.018(1) 0.0109(12) 0.0028(10) 0.0016(10) 0.0063(11)
C(57) 0.0162(12) 0.0130(13) 0.0168(13) -0.0018(10) 0.0053(10) 0.0065(11)
C(58) 0.0126(12) 0.018(1) 0.0140(13) 0.0061(10) 0.0025(10) 0.0035(11)
C(59) 0.0142(12) 0.0097(12) 0.0129(12) 0.0030(10) 0.0073(10) 0.0060(10)
C(60) 0.0168(13) 0.014(1) 0.0150(13) 0.0015(10) 0.0097(10) 0.0069(11)
C(61) 0.0194(13) 0.018(1) 0.0142(13) 0.0075(11) 0.0033(11) 0.0035(12)
C(62) 0.0216(13) 0.0070(12) 0.0126(12) 0.0052(10) 0.0097(10) 0.0017(10)
C(63) 0.0141(12) 0.018(2) 0.020(1) 0.0030(11) 0.0025(11) 0.0003(12)
C(64) 0.0131(12) 0.0126(13) 0.0158(13) 0.0038(10) 0.0059(10) 0.0024(11)
C(65) 0.0173(12) 0.0112(13) 0.018(1) 0.0058(10) 0.0089(11) 0.0069(11)
C(66) 0.020(1) 0.018(2) 0.019(1) 0.0102(12) 0.0010(11) 0.0022(12)
C(67) 0.0152(12) 0.017(1) 0.018(1) 0.0083(10) 0.0057(10) 0.0103(12)
C(68) 0.0164(12) 0.0113(13) 0.0098(12) 0.0035(10) 0.0051(10) 0.0044(10)
C(69) 0.0167(13) 0.0115(13) 0.0096(12) 0.0031(10) 0.0060(10) 0.0041(10)
C(70) 0.0090(11) 0.0061(12) 0.0147(12) 0.0014(9) 0.0043(10) 0.0037(10)
C(71) 0.019(1) 0.034(2) 0.033(2) 0.0013(13) 0.0082(13) 0.019(2)
C(72) 0.0155(13) 0.0090(13) 0.0135(13) 0.0048(10) 0.0064(10) 0.0029(11)
C(73) 0.0143(12) 0.0101(13) 0.0149(12) 0.0023(10) 0.0078(10) 0.0029(11)
C(74) 0.026(2) 0.015(2) 0.030(2) 0.0067(12) 0.0120(13) 0.0042(13)
C(75) 0.0173(13) 0.021(2) 0.0147(13) 0.0109(11) 0.0040(10) 0.0056(12)
C(76) 0.024(1) 0.018(1) 0.0139(13) -0.0012(11) 0.0042(11) 0.0063(12)
C(77) 0.0150(12) 0.019(2) 0.0164(13) 0.0044(11) 0.0064(10) 0.0065(12)
C(78) 0.027(2) 0.059(3) 0.024(2) 0.029(2) 0.0160(13) 0.033(2)
C(79) 0.0151(12) 0.0133(13) 0.0178(13) 0.0071(10) 0.0063(10) 0.0065(11)
C(80) 0.0107(11) 0.018(1) 0.0137(13) 0.0067(10) 0.0032(9) 0.0076(11)
C(81) 0.027(2) 0.015(1) 0.019(1) 0.0058(11) 0.0095(12) 0.0074(12)
C(82) 0.0158(13) 0.031(2) 0.021(2) 0.0033(12) 0.0038(11) 0.014(1)
C(83) 0.0157(12) 0.0144(13) 0.0146(12) -0.0010(10) 0.0067(10) 0.0056(11)
C(84) 0.0157(12) 0.019(2) 0.016(1) 0.0034(11) 0.0066(10) 0.0067(12)
C(85) 0.025(1) 0.015(1) 0.019(2) 0.0077(11) 0.0102(12) 0.0049(12)
C(86) 0.0104(11) 0.016(1) 0.0141(12) 0.0010(10) 0.0024(10) 0.0061(11)
C(87) 0.0166(13) 0.0094(12) 0.0099(12) 0.0040(10) 0.0042(10) 0.0034(10)
C(88) 0.0186(13) 0.016(1) 0.019(1) 0.0020(11) 0.0092(11) 0.0012(12)
C(89) 0.0080(11) 0.017(1) 0.0153(13) 0.0034(10) 0.0031(9) 0.0054(11)
C(90) 0.0180(13) 0.0130(13) 0.0114(12) -0.0015(10) 0.0022(10) 0.0039(11)
C(91) 0.0189(13) 0.0116(13) 0.0108(12) 0.0061(10) 0.0040(10) 0.0017(10)
C(92) 0.0171(12) 0.0089(13) 0.017(1) 0.0012(10) 0.0090(11) 0.0042(11)
C(93) 0.023(1) 0.014(1) 0.0128(13) -0.0021(11) 0.0046(11) 0.0068(11)
C(94) 0.0166(13) 0.0117(13) 0.0090(12) 0.0018(10) 0.0056(10) 0.0050(10)
C(95) 0.0194(13) 0.024(2) 0.022(2) 0.0121(12) 0.0092(11) 0.0166(13)
C(96) 0.0121(12) 0.0110(13) 0.0128(12) 0.0016(10) 0.0026(10) 0.0001(10)
C(97) 0.0208(13) 0.0071(12) 0.0106(12) 0.0061(10) 0.0084(10) 0.0001(10)
C(98) 0.022(1) 0.017(1) 0.015(1) 0.0070(11) 0.0068(11) 0.0057(12)
C(99) 0.028(2) 0.029(2) 0.018(1) 0.0006(13) 0.0106(12) 0.0094(13)
C(100) 0.029(2) 0.016(1) 0.0113(13) 0.0022(12) 0.0078(11) 0.0061(11)
C(101) 0.021(1) 0.021(2) 0.0112(13) 0.0113(12) 0.0017(10) -0.0003(12)
C(102) 0.026(2) 0.030(2) 0.026(2) 0.010(1) 0.0129(13) 0.005(1)
C(103) 0.0134(12) 0.014(1) 0.0110(12) 0.0024(10) 0.0058(9) 0.0038(10)
C(104) 0.028(2) 0.0104(13) 0.0171(13) -0.0051(11) 0.0101(12) 0.0015(11)
C(105) 0.0221(13) 0.0110(13) 0.021(1) 0.0003(11) 0.0065(11) 0.0077(11)
C(106) 0.0168(12) 0.018(1) 0.0122(12) 0.0094(11) 0.0034(10) 0.0036(11)
C(107) 0.0194(13) 0.0123(13) 0.0135(13) 0.0045(10) 0.0061(10) 0.0033(11)
C(108) 0.0163(12) 0.017(1) 0.0159(13) 0.0052(11) 0.0066(10) 0.0047(12)
C(109) 0.0162(12) 0.017(1) 0.019(1) 0.0031(11) 0.0089(10) 0.0050(12)
C(110) 0.0156(12) 0.0093(12) 0.0098(12) 0.0053(10) 0.0055(10) 0.0033(10)
C(111) 0.040(2) 0.031(2) 0.025(2) 0.015(2) 0.022(1) 0.008(2)
C(112) 0.030(2) 0.033(2) 0.032(2) 0.008(1) 0.023(1) 0.010(2)
C(113) 0.0195(13) 0.023(2) 0.0118(12) 0.0070(11) 0.0066(10) 0.0050(12)
C(114) 0.023(2) 0.047(2) 0.019(2) 0.008(1) 0.0133(12) 0.006(2)
C(115) 0.050(2) 0.040(2) 0.025(2) 0.040(2) 0.027(2) 0.016(2)
C(116) 0.0136(12) 0.035(2) 0.017(1) 0.0063(12) 0.0040(10) 0.0154(13)
C(117) 0.046(2) 0.040(2) 0.028(2) 0.034(2) 0.026(2) 0.026(2)
C(118) 0.029(2) 0.023(2) 0.019(2) -0.0026(13) 0.0167(13) -0.0020(13)
C(119) 0.0181(13) 0.017(1) 0.015(1) 0.0076(11) 0.0081(11) 0.0037(11)
C(120) 0.043(2) 0.013(2) 0.031(2) -0.005(1) 0.028(2) -0.0042(13)
C(121) 0.0194(13) 0.0104(13) 0.0092(12) 0.0050(10) 0.0057(10) 0.0011(10)
C(122) 0.084(3) 0.016(2) 0.017(2) -0.024(2) 0.016(2) 0.001(1)
C(123) 0.0169(13) 0.016(1) 0.018(1) 0.0053(11) 0.0035(11) 0.0080(12)
C(124) 0.022(1) 0.023(2) 0.0164(13) 0.0080(12) 0.0109(11) 0.0086(12)
C(125) 0.0127(12) 0.0119(13) 0.0120(12) 0.0013(10) 0.0068(10) 0.0043(10)
C(126) 0.047(2) 0.014(2) 0.014(1) 0.002(1) 0.0048(13) 0.0037(12)
C(127) 0.0164(13) 0.026(2) 0.019(1) 0.0086(12) 0.0037(11) 0.0130(13)
C(128) 0.026(2) 0.013(1) 0.019(1) 0.0040(11) 0.0099(12) 0.0068(12)
C(129) 0.034(2) 0.016(2) 0.026(2) -0.0030(13) 0.012(1) 0.0009(13)
C(130) 0.043(2) 0.015(2) 0.037(2) 0.002(1) 0.025(2) 0.002(1)
C(131) 0.075(3) 0.017(2) 0.019(2) 0.020(2) 0.025(2) 0.0079(13)
C(132) 0.085(3) 0.011(2) 0.046(2) 0.025(2) 0.050(2) 0.014(2)
C(133) 0.025(2) 0.036(2) 0.015(1) -0.009(1) 0.0022(12) 0.009(1)
C(134) 0.084(3) 0.023(2) 0.040(2) 0.020(2) 0.043(2) 0.018(2)
C(135) 0.183(7) 0.015(2) 0.037(2) 0.035(3) 0.072(4) 0.017(2)
C(136) 0.108(5) 0.091(4) 0.069(3) 0.091(4) 0.077(4) 0.072(4)

loop_
_atom_type_symbol
_atom_type_description
_atom_type_scat_dispersion_real
_atom_type_scat_dispersion_imag
_atom_type_scat_source
C C 0.003 0.002
;
International Tables for Crystallography
(1992, Vol. C, Tables 4.2.6.8 and 6.1.1.4)
;
H H 0.000 0.000
;
International Tables for Crystallography
(1992, Vol. C, Table 6.1.1.4)
;
Co Co 0.349 0.972
;
International Tables for Crystallography
(1992, Vol. C, Tables 4.2.6.8 and 6.1.1.4)
;
Fe Fe 0.346 0.844
;
International Tables for Crystallography
(1992, Vol. C, Tables 4.2.6.8 and 6.1.1.4)
;
N N 0.006 0.003
;
International Tables for Crystallography
(1992, Vol. C, Tables 4.2.6.8 and 6.1.1.4)
;
S S 0.125 0.123
;
International Tables for Crystallography
(1992, Vol. C, Tables 4.2.6.8 and 6.1.1.4)
;

loop_
_geom_angle_atom_site_label_1
_geom_angle_atom_site_label_2
_geom_angle_atom_site_label_3
_geom_angle
_geom_angle_publ_flag
_geom_angle_site_symmetry_1
_geom_angle_site_symmetry_2
_geom_angle_site_symmetry_3
S(2) Co(1) S(1) 91.43(3) ? . . .
S(3) Co(1) S(1) 87.83(3) ? . . .
S(4) Co(1) S(1) 175.69(3) ? . . .
S(8) Co(1) S(1) 94.22(3) ? . . .
Co(1) S(1) Co(2) 85.94(3) ? . . .
Co(1) S(1) C(97) 103.8(1) ? . . .
S(3) Co(1) S(2) 160.37(4) ? . . .
S(4) Co(1) S(2) 88.31(3) ? . . .
S(8) Co(1) S(2) 95.45(3) ? . . .
Co(1) S(2) C(31) 103.09(9) ? . . .
S(4) Co(1) S(3) 90.98(3) ? . . .
S(8) Co(1) S(3) 104.17(3) ? . . .
Co(1) S(3) C(26) 102.99(9) ? . . .
S(8) Co(1) S(4) 90.08(3) ? . . .
Co(1) S(4) C(94) 103.2(1) ? . . .
Co(1) S(8) Co(2) 85.89(3) ? . . .
Co(1) S(8) C(69) 104.3(1) ? . . .
S(8) Co(2) S(1) 93.90(3) ? . . .
S(5) Co(2) S(1) 92.25(3) ? . . .
S(6) Co(2) S(1) 102.42(3) ? . . .
S(7) Co(2) S(1) 95.54(3) ? . . .
Co(2) S(1) C(97) 104.6(1) ? . . .
S(8) Co(2) S(5) 173.82(4) ? . . .
S(6) Co(2) S(5) 91.56(3) ? . . .
S(7) Co(2) S(5) 88.45(3) ? . . .
Co(2) S(5) C(125) 102.6(1) ? . . .
S(8) Co(2) S(6) 87.69(3) ? . . .
S(7) Co(2) S(6) 162.03(4) ? . . .
Co(2) S(6) C(1) 102.3(1) ? . . .
S(8) Co(2) S(7) 90.37(3) ? . . .
Co(2) S(7) C(121) 103.80(9) ? . . .
Co(2) S(8) C(69) 104.1(1) ? . . .
S(10) Co(3) S(9) 91.87(3) ? . . .
S(11) Co(3) S(9) 87.49(3) ? . . .
S(12) Co(3) S(9) 161.76(3) ? . . .
S(14) Co(3) S(9) 103.47(3) ? . . .
Co(3) S(9) C(62) 102.5(1) ? . . .
S(11) Co(3) S(10) 172.56(4) ? . . .
S(12) Co(3) S(10) 87.40(3) ? . . .
S(14) Co(3) S(10) 94.19(3) ? . . .
Co(3) S(10) C(91) 103.53(9) ? . . .
S(12) Co(3) S(11) 90.89(3) ? . . .
S(14) Co(3) S(11) 93.17(3) ? . . .
Co(3) S(11) Co(4) 86.61(3) ? . . .
Co(3) S(11) C(59) 103.88(8) ? . . .
S(14) Co(3) S(12) 94.76(3) ? . . .
Co(3) S(12) C(87) 103.2(1) ? . . .
Co(3) S(14) Co(4) 86.92(3) ? . . .
Co(3) S(14) C(72) 104.0(1) ? . . .
S(14) Co(4) S(11) 93.30(3) ? . . .
S(13) Co(4) S(11) 95.25(3) ? . . .
S(15) Co(4) S(11) 92.48(3) ? . . .
S(16) Co(4) S(11) 105.75(3) ? . . .
Co(4) S(11) C(59) 103.2(1) ? . . .
S(14) Co(4) S(13) 91.45(3) ? . . .
S(15) Co(4) S(13) 89.15(3) ? . . .
S(16) Co(4) S(13) 158.96(4) ? . . .
Co(4) S(13) C(70) 103.1(1) ? . . .
S(15) Co(4) S(14) 174.10(3) ? . . .
S(16) Co(4) S(14) 86.29(3) ? . . .
Co(4) S(14) C(72) 103.36(9) ? . . .
S(16) Co(4) S(15) 91.05(3) ? . . .
Co(4) S(15) C(60) 103.20(9) ? . . .
Co(4) S(16) C(36) 103.9(1) ? . . .
C(22) Fe(1) C(8) 176.2(1) ? . . .
C(28) Fe(1) C(8) 141.4(1) ? . . .
C(48) Fe(1) C(8) 109.2(1) ? . . .
C(50) Fe(1) C(8) 68.4(1) ? . . .
C(58) Fe(1) C(8) 135.9(1) ? . . .
Fe(1) C(8) C(63) 69.1(2) ? . . .
C(63) Fe(1) C(8) 40.8(1) ? . . .
C(80) Fe(1) C(8) 67.8(1) ? . . .
Fe(1) C(8) C(89) 70.6(2) ? . . .
C(89) Fe(1) C(8) 40.3(1) ? . . .
C(123) Fe(1) C(8) 111.2(1) ? . . .
Fe(1) C(22) C(28) 69.3(1) ? . . .
C(28) Fe(1) C(22) 41.1(1) ? . . .
C(48) Fe(1) C(22) 68.5(1) ? . . .
C(50) Fe(1) C(22) 110.9(1) ? . . .
Fe(1) C(22) C(58) 69.9(2) ? . . .
C(58) Fe(1) C(22) 40.5(1) ? . . .
C(63) Fe(1) C(22) 136.4(1) ? . . .
C(80) Fe(1) C(22) 114.3(1) ? . . .
C(89) Fe(1) C(22) 143.2(1) ? . . .
C(123) Fe(1) C(22) 69.2(1) ? . . .
Fe(1) C(28) C(22) 69.6(1) ? . . .
C(48) Fe(1) C(28) 68.5(1) ? . . .
C(50) Fe(1) C(28) 141.4(1) ? . . .
C(58) Fe(1) C(28) 68.1(1) ? . . .
C(63) Fe(1) C(28) 175.7(1) ? . . .
C(80) Fe(1) C(28) 115.9(1) ? . . .
C(89) Fe(1) C(28) 115.8(1) ? . . .
Fe(1) C(28) C(123) 70.3(1) ? . . .
C(123) Fe(1) C(28) 41.2(1) ? . . .
Fe(1) C(28) C(5) 123.3(2) ? . . .
C(50) Fe(1) C(48) 135.5(1) ? . . .
Fe(1) C(48) C(58) 70.1(2) ? . . .
C(58) Fe(1) C(48) 40.2(1) ? . . .
C(63) Fe(1) C(48) 107.6(1) ? . . .
C(80) Fe(1) C(48) 175.64(9) ? . . .
C(89) Fe(1) C(48) 139.1(1) ? . . .
Fe(1) C(48) C(123) 70.5(2) ? . . .
C(123) Fe(1) C(48) 40.5(1) ? . . .
C(58) Fe(1) C(50) 109.2(1) ? . . .
Fe(1) C(50) C(63) 69.8(2) ? . . .
C(63) Fe(1) C(50) 40.5(1) ? . . .
Fe(1) C(50) C(80) 70.0(2) ? . . .
C(80) Fe(1) C(50) 40.9(1) ? . . .
C(89) Fe(1) C(50) 68.5(1) ? . . .
C(123) Fe(1) C(50) 175.9(1) ? . . .
Fe(1) C(58) C(22) 69.6(2) ? . . .
Fe(1) C(58) C(48) 69.7(2) ? . . .
C(63) Fe(1) C(58) 107.8(1) ? . . .
C(80) Fe(1) C(58) 139.9(1) ? . . .
C(89) Fe(1) C(58) 175.92(9) ? . . .
C(123) Fe(1) C(58) 68.0(1) ? . . .
Fe(1) C(63) C(8) 70.1(1) ? . . .
Fe(1) C(63) C(50) 69.8(1) ? . . .
C(80) Fe(1) C(63) 68.1(1) ? . . .
C(89) Fe(1) C(63) 68.3(1) ? . . .
C(123) Fe(1) C(63) 136.7(1) ? . . .
Fe(1) C(80) C(50) 69.1(2) ? . . .
Fe(1) C(80) C(89) 70.7(2) ? . . .
C(89) Fe(1) C(80) 40.2(1) ? . . .
C(123) Fe(1) C(80) 143.0(1) ? . . .
Fe(1) C(89) C(8) 69.0(2) ? . . .
Fe(1) C(89) C(80) 69.1(2) ? . . .
C(123) Fe(1) C(89) 114.0(1) ? . . .
Fe(1) C(89) C(124) 130.8(2) ? . . .
Fe(1) C(123) C(28) 68.5(2) ? . . .
Fe(1) C(123) C(48) 69.0(2) ? . . .
Fe(2) C(4) C(5) 71.9(2) ? . . .
C(5) Fe(2) C(4) 39.5(1) ? . . .
C(12) Fe(2) C(4) 66.5(1) ? . . .
C(14) Fe(2) C(4) 118.4(1) ? . . .
C(21) Fe(2) C(4) 132.4(1) ? . . .
C(30) Fe(2) C(4) 67.2(1) ? . . .
C(32) Fe(2) C(4) 169.6(1) ? . . .
C(46) Fe(2) C(4) 150.2(1) ? . . .
C(56) Fe(2) C(4) 111.1(1) ? . . .
Fe(2) C(4) C(113) 69.5(2) ? . . .
C(113) Fe(2) C(4) 39.3(1) ? . . .
Fe(2) C(5) C(28) 125.9(2) ? . . .
Fe(2) C(5) C(4) 68.6(1) ? . . .
C(12) Fe(2) C(5) 66.4(1) ? . . .
C(14) Fe(2) C(5) 152.5(1) ? . . .
C(21) Fe(2) C(5) 113.3(1) ? . . .
Fe(2) C(5) C(30) 66.9(1) ? . . .
C(30) Fe(2) C(5) 40.0(1) ? . . .
C(32) Fe(2) C(5) 132.1(1) ? . . .
C(46) Fe(2) C(5) 167.3(1) ? . . .
C(56) Fe(2) C(5) 121.5(1) ? . . .
C(113) Fe(2) C(5) 66.6(1) ? . . .
C(14) Fe(2) C(12) 127.0(1) ? . . .
C(21) Fe(2) C(12) 152.2(1) ? . . .
Fe(2) C(12) C(30) 70.1(2) ? . . .
C(30) Fe(2) C(12) 40.2(1) ? . . .
C(32) Fe(2) C(12) 118.4(1) ? . . .
C(46) Fe(2) C(12) 107.6(1) ? . . .
C(56) Fe(2) C(12) 165.6(1) ? . . .
Fe(2) C(12) C(113) 70.7(2) ? . . .
C(113) Fe(2) C(12) 40.4(1) ? . . .
C(21) Fe(2) C(14) 67.0(1) ? . . .
C(30) Fe(2) C(14) 165.0(1) ? . . .
C(32) Fe(2) C(14) 67.0(1) ? . . .
Fe(2) C(14) C(46) 71.0(2) ? . . .
C(46) Fe(2) C(14) 40.0(1) ? . . .
Fe(2) C(14) C(56) 71.7(1) ? . . .
C(56) Fe(2) C(14) 40.4(1) ? . . .
C(113) Fe(2) C(14) 106.9(1) ? . . .
C(30) Fe(2) C(21) 120.8(1) ? . . .
Fe(2) C(21) C(32) 69.1(2) ? . . .
C(32) Fe(2) C(21) 39.4(1) ? . . .
C(46) Fe(2) C(21) 66.3(1) ? . . .
Fe(2) C(21) C(56) 68.9(2) ? . . .
C(56) Fe(2) C(21) 39.5(1) ? . . .
C(113) Fe(2) C(21) 167.2(1) ? . . .
Fe(2) C(21) C(108) 126.2(2) ? . . .
Fe(2) C(30) C(5) 73.2(2) ? . . .
Fe(2) C(30) C(12) 69.7(2) ? . . .
C(32) Fe(2) C(30) 109.9(1) ? . . .
C(46) Fe(2) C(30) 128.4(1) ? . . .
C(56) Fe(2) C(30) 153.5(1) ? . . .
C(113) Fe(2) C(30) 68.0(1) ? . . .
Fe(2) C(32) C(21) 71.4(2) ? . . .
Fe(2) C(32) C(46) 69.1(2) ? . . .
C(46) Fe(2) C(32) 39.5(1) ? . . .
C(56) Fe(2) C(32) 66.6(1) ? . . .
C(113) Fe(2) C(32) 150.2(1) ? . . .
Fe(2) C(46) C(14) 69.0(1) ? . . .
Fe(2) C(46) C(32) 71.3(1) ? . . .
C(56) Fe(2) C(46) 66.9(1) ? . . .
C(113) Fe(2) C(46) 116.8(1) ? . . .
Fe(2) C(56) C(14) 68.0(2) ? . . .
Fe(2) C(56) C(21) 71.6(2) ? . . .
C(113) Fe(2) C(56) 128.7(1) ? . . .
Fe(2) C(113) C(4) 71.2(2) ? . . .
Fe(2) C(113) C(12) 68.9(2) ? . . .
Fe(3) C(11) C(13) 68.7(2) ? . . .
C(13) Fe(3) C(11) 41.3(1) ? . . .
Fe(3) C(11) C(23) 70.0(2) ? . . .
C(23) Fe(3) C(11) 40.7(1) ? . . .
C(44) Fe(3) C(11) 68.4(1) ? . . .
C(47) Fe(3) C(11) 149.9(1) ? . . .
C(61) Fe(3) C(11) 117.8(1) ? . . .
C(66) Fe(3) C(11) 169.4(1) ? . . .
C(77) Fe(3) C(11) 68.3(1) ? . . .
C(101) Fe(3) C(11) 131.4(1) ? . . .
C(106) Fe(3) C(11) 109.7(1) ? . . .
Fe(3) C(13) C(11) 70.1(2) ? . . .
C(23) Fe(3) C(13) 69.0(1) ? . . .
Fe(3) C(13) C(44) 70.4(2) ? . . .
C(44) Fe(3) C(13) 40.8(1) ? . . .
C(47) Fe(3) C(13) 167.6(1) ? . . .
C(61) Fe(3) C(13) 150.9(1) ? . . .
C(66) Fe(3) C(13) 129.4(1) ? . . .
C(77) Fe(3) C(13) 69.1(1) ? . . .
C(101) Fe(3) C(13) 108.1(1) ? . . .
C(106) Fe(3) C(13) 117.3(1) ? . . .
Fe(3) C(23) C(11) 69.3(2) ? . . .
C(44) Fe(3) C(23) 68.1(1) ? . . .
C(47) Fe(3) C(23) 116.7(1) ? . . .
C(61) Fe(3) C(23) 108.7(1) ? . . .
C(66) Fe(3) C(23) 148.2(1) ? . . .
Fe(3) C(23) C(77) 70.3(2) ? . . .
C(77) Fe(3) C(23) 40.1(1) ? . . .
C(101) Fe(3) C(23) 170.5(1) ? . . .
C(106) Fe(3) C(23) 131.4(1) ? . . .
Fe(3) C(44) C(13) 68.8(2) ? . . .
C(47) Fe(3) C(44) 129.1(1) ? . . .
C(61) Fe(3) C(44) 167.3(1) ? . . .
C(66) Fe(3) C(44) 107.6(1) ? . . .
Fe(3) C(44) C(77) 70.1(2) ? . . .
C(77) Fe(3) C(44) 40.9(1) ? . . .
C(101) Fe(3) C(44) 116.1(1) ? . . .
C(106) Fe(3) C(44) 149.7(1) ? . . .
Fe(3) C(47) C(61) 70.1(2) ? . . .
C(61) Fe(3) C(47) 40.3(1) ? . . .
Fe(3) C(47) C(66) 70.0(2) ? . . .
C(66) Fe(3) C(47) 40.2(1) ? . . .
C(77) Fe(3) C(47) 107.5(1) ? . . .
C(101) Fe(3) C(47) 68.1(1) ? . . .
C(106) Fe(3) C(47) 68.3(1) ? . . .
Fe(3) C(61) C(47) 69.7(2) ? . . .
C(66) Fe(3) C(61) 68.2(1) ? . . .
C(77) Fe(3) C(61) 128.9(1) ? . . .
C(101) Fe(3) C(61) 69.1(1) ? . . .
Fe(3) C(61) C(106) 68.2(2) ? . . .
C(106) Fe(3) C(61) 41.4(1) ? . . .
Fe(3) C(66) C(47) 69.8(2) ? . . .
C(77) Fe(3) C(66) 115.6(1) ? . . .
Fe(3) C(66) C(101) 68.9(2) ? . . .
C(101) Fe(3) C(66) 40.5(1) ? . . .
C(106) Fe(3) C(66) 68.4(1) ? . . .
Fe(3) C(77) C(23) 69.6(2) ? . . .
Fe(3) C(77) C(44) 69.0(2) ? . . .
C(101) Fe(3) C(77) 148.3(1) ? . . .
C(106) Fe(3) C(77) 168.8(1) ? . . .
Fe(3) C(77) C(6) 125.6(2) ? . . .
Fe(3) C(101) C(66) 70.6(2) ? . . .
Fe(3) C(101) C(106) 69.3(2) ? . . .
C(106) Fe(3) C(101) 41.1(1) ? . . .
Fe(3) C(106) C(61) 70.5(2) ? . . .
Fe(3) C(106) C(101) 69.7(2) ? . . .
Fe(3) C(106) C(54) 123.8(2) ? . . .
Fe(4) C(25) C(29) 70.2(2) ? . . .
C(29) Fe(4) C(25) 39.7(1) ? . . .
C(35) Fe(4) C(25) 159.3(2) ? . . .
C(49) Fe(4) C(25) 121.8(1) ? . . .
C(51) Fe(4) C(25) 66.6(1) ? . . .
C(52) Fe(4) C(25) 120.3(1) ? . . .
Fe(4) C(25) C(53) 70.8(2) ? . . .
C(53) Fe(4) C(25) 39.3(1) ? . . .
C(54) Fe(4) C(25) 105.5(1) ? . . .
C(95) Fe(4) C(25) 156.8(1) ? . . .
C(127) Fe(4) C(25) 66.9(1) ? . . .
Fe(4) C(29) C(25) 70.1(2) ? . . .
C(35) Fe(4) C(29) 125.7(1) ? . . .
C(49) Fe(4) C(29) 106.9(1) ? . . .
C(51) Fe(4) C(29) 67.0(1) ? . . .
C(52) Fe(4) C(29) 154.1(1) ? . . .
C(53) Fe(4) C(29) 66.4(1) ? . . .
C(54) Fe(4) C(29) 119.1(1) ? . . .
C(95) Fe(4) C(29) 163.4(1) ? . . .
Fe(4) C(29) C(127) 69.6(2) ? . . .
C(127) Fe(4) C(29) 40.4(1) ? . . .
Fe(4) C(35) C(49) 70.3(2) ? . . .
C(49) Fe(4) C(35) 40.1(1) ? . . .
C(51) Fe(4) C(35) 126.8(1) ? . . .
C(52) Fe(4) C(35) 67.0(1) ? . . .
C(53) Fe(4) C(35) 161.0(1) ? . . .
C(54) Fe(4) C(35) 66.6(1) ? . . .
Fe(4) C(35) C(95) 70.0(2) ? . . .
C(95) Fe(4) C(35) 40.1(1) ? . . .
C(127) Fe(4) C(35) 111.9(1) ? . . .
Fe(4) C(49) C(35) 69.7(2) ? . . .
C(51) Fe(4) C(49) 160.0(1) ? . . .
C(52) Fe(4) C(49) 67.2(1) ? . . .
C(53) Fe(4) C(49) 157.4(1) ? . . .
Fe(4) C(49) C(54) 71.0(2) ? . . .
C(54) Fe(4) C(49) 39.4(1) ? . . .
C(95) Fe(4) C(49) 67.5(1) ? . . .
C(127) Fe(4) C(49) 123.5(1) ? . . .
C(52) Fe(4) C(51) 126.7(1) ? . . .
Fe(4) C(51) C(53) 69.3(2) ? . . .
C(53) Fe(4) C(51) 39.7(1) ? . . .
C(54) Fe(4) C(51) 160.5(1) ? . . .
C(95) Fe(4) C(51) 112.5(1) ? . . .
Fe(4) C(51) C(127) 68.8(2) ? . . .
C(127) Fe(4) C(51) 39.6(1) ? . . .
Fe(4) C(51) C(109) 130.3(2) ? . . .
C(53) Fe(4) C(52) 108.7(1) ? . . .
Fe(4) C(52) C(54) 71.2(2) ? . . .
C(54) Fe(4) C(52) 40.3(1) ? . . .
Fe(4) C(52) C(95) 70.5(2) ? . . .
C(95) Fe(4) C(52) 40.0(1) ? . . .
C(127) Fe(4) C(52) 163.6(1) ? . . .
Fe(4) C(53) C(25) 69.9(2) ? . . .
Fe(4) C(53) C(51) 70.9(2) ? . . .
C(54) Fe(4) C(53) 123.0(1) ? . . .
C(95) Fe(4) C(53) 124.8(1) ? . . .
C(127) Fe(4) C(53) 66.5(1) ? . . .
Fe(4) C(54) C(106) 121.2(2) ? . . .
Fe(4) C(54) C(49) 69.6(2) ? . . .
Fe(4) C(54) C(52) 68.5(2) ? . . .
C(95) Fe(4) C(54) 67.3(1) ? . . .
C(127) Fe(4) C(54) 155.8(1) ? . . .
Fe(4) C(95) C(35) 69.9(2) ? . . .
Fe(4) C(95) C(52) 69.5(2) ? . . .
C(127) Fe(4) C(95) 128.5(1) ? . . .
Fe(4) C(127) C(29) 70.0(2) ? . . .
Fe(4) C(127) C(51) 71.6(2) ? . . .
C(34) Fe(5) C(27) 68.4(1) ? . . .
C(37) Fe(5) C(27) 162.8(1) ? . . .
C(42) Fe(5) C(27) 69.1(1) ? . . .
Fe(5) C(27) C(67) 70.0(2) ? . . .
C(67) Fe(5) C(27) 40.7(1) ? . . .
Fe(5) C(27) C(68) 69.2(2) ? . . .
C(68) Fe(5) C(27) 41.3(1) ? . . .
C(93) Fe(5) C(27) 125.6(1) ? . . .
C(117) Fe(5) C(27) 154.9(1) ? . . .
C(126) Fe(5) C(27) 107.9(1) ? . . .
C(131) Fe(5) C(27) 120.4(1) ? . . .
C(37) Fe(5) C(34) 107.3(1) ? . . .
Fe(5) C(34) C(42) 68.9(2) ? . . .
C(42) Fe(5) C(34) 40.7(1) ? . . .
Fe(5) C(34) C(67) 69.8(2) ? . . .
C(67) Fe(5) C(34) 40.5(1) ? . . .
C(68) Fe(5) C(34) 68.8(1) ? . . .
C(93) Fe(5) C(34) 120.0(1) ? . . .
C(117) Fe(5) C(34) 125.0(1) ? . . .
C(126) Fe(5) C(34) 155.6(2) ? . . .
C(131) Fe(5) C(34) 162.2(2) ? . . .
C(42) Fe(5) C(37) 119.2(1) ? . . .
C(67) Fe(5) C(37) 125.4(1) ? . . .
C(68) Fe(5) C(37) 154.4(1) ? . . .
Fe(5) C(37) C(93) 70.5(2) ? . . .
C(93) Fe(5) C(37) 40.8(1) ? . . .
Fe(5) C(37) C(117) 69.2(2) ? . . .
C(117) Fe(5) C(37) 41.2(2) ? . . .
C(126) Fe(5) C(37) 68.7(1) ? . . .
C(131) Fe(5) C(37) 68.8(1) ? . . .
Fe(5) C(42) C(34) 70.4(2) ? . . .
C(67) Fe(5) C(42) 68.7(1) ? . . .
Fe(5) C(42) C(68) 69.6(2) ? . . .
C(68) Fe(5) C(42) 41.2(1) ? . . .
C(93) Fe(5) C(42) 154.3(1) ? . . .
C(117) Fe(5) C(42) 106.3(2) ? . . .
C(126) Fe(5) C(42) 162.7(1) ? . . .
C(131) Fe(5) C(42) 124.8(2) ? . . .
Fe(5) C(67) C(27) 69.3(2) ? . . .
Fe(5) C(67) C(34) 69.7(2) ? . . .
C(68) Fe(5) C(67) 69.0(1) ? . . .
C(93) Fe(5) C(67) 107.6(1) ? . . .
C(117) Fe(5) C(67) 162.5(1) ? . . .
C(126) Fe(5) C(67) 120.9(1) ? . . .
C(131) Fe(5) C(67) 155.7(1) ? . . .
Fe(5) C(68) C(27) 69.6(2) ? . . .
Fe(5) C(68) C(42) 69.2(2) ? . . .
C(93) Fe(5) C(68) 163.3(1) ? . . .
C(117) Fe(5) C(68) 119.0(2) ? . . .
C(126) Fe(5) C(68) 125.4(1) ? . . .
C(131) Fe(5) C(68) 106.8(1) ? . . .
Fe(5) C(68) C(110) 118.6(2) ? . . .
Fe(5) C(93) C(37) 68.7(2) ? . . .
C(117) Fe(5) C(93) 69.2(2) ? . . .
Fe(5) C(93) C(126) 69.0(2) ? . . .
C(126) Fe(5) C(93) 41.1(1) ? . . .
C(131) Fe(5) C(93) 69.1(2) ? . . .
Fe(5) C(93) C(82) 130.4(3) ? . . .
Fe(5) C(117) C(37) 69.6(2) ? . . .
C(126) Fe(5) C(117) 68.8(2) ? . . .
Fe(5) C(117) C(131) 70.1(2) ? . . .
C(131) Fe(5) C(117) 40.8(1) ? . . .
Fe(5) C(126) C(93) 69.9(2) ? . . .
Fe(5) C(126) C(131) 69.5(2) ? . . .
C(131) Fe(5) C(126) 40.8(2) ? . . .
Fe(5) C(131) C(117) 69.1(2) ? . . .
Fe(5) C(131) C(126) 69.7(2) ? . . .
Fe(6) C(19) C(39) 69.3(2) ? . . .
C(39) Fe(6) C(19) 41.2(1) ? . . .
C(57) Fe(6) C(19) 68.2(1) ? . . .
Fe(6) C(19) C(75) 70.6(2) ? . . .
C(75) Fe(6) C(19) 40.3(1) ? . . .
C(78) Fe(6) C(19) 128.5(1) ? . . .
C(100) Fe(6) C(19) 107.4(1) ? . . .
C(110) Fe(6) C(19) 67.7(1) ? . . .
C(122) Fe(6) C(19) 116.1(2) ? . . .
C(135) Fe(6) C(19) 148.5(2) ? . . .
C(136) Fe(6) C(19) 168.8(2) ? . . .
Fe(6) C(39) C(19) 69.5(2) ? . . .
Fe(6) C(39) C(57) 70.9(2) ? . . .
C(57) Fe(6) C(39) 40.4(1) ? . . .
C(75) Fe(6) C(39) 68.2(1) ? . . .
C(78) Fe(6) C(39) 108.4(1) ? . . .
C(100) Fe(6) C(39) 117.1(1) ? . . .
C(110) Fe(6) C(39) 67.4(1) ? . . .
C(122) Fe(6) C(39) 149.1(2) ? . . .
C(135) Fe(6) C(39) 169.9(3) ? . . .
C(136) Fe(6) C(39) 131.6(2) ? . . .
Fe(6) C(57) C(39) 68.7(2) ? . . .
C(75) Fe(6) C(57) 67.4(1) ? . . .
C(78) Fe(6) C(57) 119.2(1) ? . . .
C(100) Fe(6) C(57) 151.0(1) ? . . .
Fe(6) C(57) C(110) 72.2(2) ? . . .
C(110) Fe(6) C(57) 39.49(9) ? . . .
C(122) Fe(6) C(57) 169.1(1) ? . . .
C(135) Fe(6) C(57) 132.3(2) ? . . .
C(136) Fe(6) C(57) 111.9(2) ? . . .
Fe(6) C(75) C(19) 69.1(2) ? . . .
C(78) Fe(6) C(75) 166.3(1) ? . . .
C(100) Fe(6) C(75) 128.7(1) ? . . .
Fe(6) C(75) C(110) 72.0(2) ? . . .
C(110) Fe(6) C(75) 40.2(1) ? . . .
C(122) Fe(6) C(75) 108.8(1) ? . . .
C(135) Fe(6) C(75) 117.8(2) ? . . .
C(136) Fe(6) C(75) 150.9(2) ? . . .
Fe(6) C(78) C(100) 71.8(2) ? . . .
C(100) Fe(6) C(78) 39.8(1) ? . . .
C(110) Fe(6) C(78) 152.2(1) ? . . .
C(122) Fe(6) C(78) 66.8(2) ? . . .
C(135) Fe(6) C(78) 67.8(2) ? . . .
Fe(6) C(78) C(136) 68.3(3) ? . . .
C(136) Fe(6) C(78) 40.9(2) ? . . .
Fe(6) C(100) C(78) 68.4(2) ? . . .
C(110) Fe(6) C(100) 167.4(1) ? . . .
Fe(6) C(100) C(122) 69.3(2) ? . . .
C(122) Fe(6) C(100) 39.3(1) ? . . .
C(135) Fe(6) C(100) 66.5(2) ? . . .
C(136) Fe(6) C(100) 66.7(2) ? . . .
Fe(6) C(100) C(116) 127.5(3) ? . . .
Fe(6) C(110) C(68) 127.0(2) ? . . .
Fe(6) C(110) C(57) 68.3(2) ? . . .
Fe(6) C(110) C(75) 67.8(2) ? . . .
C(122) Fe(6) C(110) 131.2(1) ? . . .
C(135) Fe(6) C(110) 111.2(2) ? . . .
C(136) Fe(6) C(110) 120.1(2) ? . . .
Fe(6) C(122) C(100) 71.4(2) ? . . .
Fe(6) C(122) C(135) 69.2(3) ? . . .
C(135) Fe(6) C(122) 39.3(3) ? . . .
C(136) Fe(6) C(122) 66.0(2) ? . . .
Fe(6) C(135) C(122) 71.5(3) ? . . .
Fe(6) C(135) C(136) 69.4(3) ? . . .
C(136) Fe(6) C(135) 39.6(2) ? . . .
Fe(6) C(136) C(78) 70.8(3) ? . . .
Fe(6) C(136) C(135) 71.0(4) ? . . .
Fe(7) C(7) C(15) 69.7(2) ? . . .
C(15) Fe(7) C(7) 40.9(1) ? . . .
C(55) Fe(7) C(7) 159.0(1) ? . . .
C(76) Fe(7) C(7) 69.5(1) ? . . .
C(88) Fe(7) C(7) 122.2(1) ? . . .
Fe(7) C(7) C(90) 69.2(2) ? . . .
C(90) Fe(7) C(7) 41.1(1) ? . . .
C(104) Fe(7) C(7) 68.9(1) ? . . .
C(115) Fe(7) C(7) 158.2(2) ? . . .
C(120) Fe(7) C(7) 106.0(1) ? . . .
C(132) Fe(7) C(7) 121.9(2) ? . . .
Fe(7) C(15) C(7) 69.4(2) ? . . .
C(55) Fe(7) C(15) 123.1(1) ? . . .
C(76) Fe(7) C(15) 69.0(1) ? . . .
C(88) Fe(7) C(15) 107.4(1) ? . . .
C(90) Fe(7) C(15) 68.7(1) ? . . .
Fe(7) C(15) C(104) 70.2(2) ? . . .
C(104) Fe(7) C(15) 40.8(1) ? . . .
C(115) Fe(7) C(15) 160.0(2) ? . . .
C(120) Fe(7) C(15) 122.1(1) ? . . .
C(132) Fe(7) C(15) 158.0(2) ? . . .
C(76) Fe(7) C(55) 122.4(1) ? . . .
Fe(7) C(55) C(88) 68.7(2) ? . . .
C(88) Fe(7) C(55) 40.9(1) ? . . .
C(90) Fe(7) C(55) 158.8(1) ? . . .
C(104) Fe(7) C(55) 107.8(1) ? . . .
Fe(7) C(55) C(115) 69.3(2) ? . . .
C(115) Fe(7) C(55) 40.7(2) ? . . .
C(120) Fe(7) C(55) 69.1(1) ? . . .
C(132) Fe(7) C(55) 68.4(2) ? . . .
Fe(7) C(55) C(118) 130.2(2) ? . . .
C(88) Fe(7) C(76) 159.0(1) ? . . .
Fe(7) C(76) C(90) 69.0(1) ? . . .
C(90) Fe(7) C(76) 41.2(1) ? . . .
Fe(7) C(76) C(104) 70.3(2) ? . . .
C(104) Fe(7) C(76) 40.8(1) ? . . .
C(115) Fe(7) C(76) 107.8(1) ? . . .
C(120) Fe(7) C(76) 158.7(2) ? . . .
C(132) Fe(7) C(76) 123.3(2) ? . . .
Fe(7) C(88) C(55) 70.4(2) ? . . .
C(90) Fe(7) C(88) 158.6(1) ? . . .
C(104) Fe(7) C(88) 123.1(1) ? . . .
C(115) Fe(7) C(88) 68.0(1) ? . . .
Fe(7) C(88) C(120) 69.9(2) ? . . .
C(120) Fe(7) C(88) 40.9(2) ? . . .
C(132) Fe(7) C(88) 67.8(2) ? . . .
Fe(7) C(90) C(7) 69.7(2) ? . . .
Fe(7) C(90) C(76) 69.8(2) ? . . .
C(104) Fe(7) C(90) 68.5(1) ? . . .
C(115) Fe(7) C(90) 122.8(1) ? . . .
C(120) Fe(7) C(90) 122.0(2) ? . . .
C(132) Fe(7) C(90) 107.5(2) ? . . .
Fe(7) C(90) C(103) 117.9(2) ? . . .
Fe(7) C(104) C(15) 69.0(2) ? . . .
Fe(7) C(104) C(76) 69.0(2) ? . . .
C(115) Fe(7) C(104) 124.0(1) ? . . .
C(120) Fe(7) C(104) 158.8(1) ? . . .
C(132) Fe(7) C(104) 159.9(2) ? . . .
Fe(7) C(115) C(55) 70.0(2) ? . . .
C(120) Fe(7) C(115) 68.1(2) ? . . .
Fe(7) C(115) C(132) 70.4(3) ? . . .
C(132) Fe(7) C(115) 40.3(2) ? . . .
Fe(7) C(120) C(88) 69.2(2) ? . . .
Fe(7) C(120) C(132) 70.5(2) ? . . .
C(132) Fe(7) C(120) 40.2(2) ? . . .
Fe(7) C(132) C(115) 69.4(2) ? . . .
Fe(7) C(132) C(120) 69.3(2) ? . . .
C(10) Fe(8) C(3) 126.1(1) ? . . .
Fe(8) C(3) C(16) 70.9(2) ? . . .
C(16) Fe(8) C(3) 40.2(1) ? . . .
C(24) Fe(8) C(3) 107.7(1) ? . . .
Fe(8) C(3) C(43) 70.0(2) ? . . .
C(43) Fe(8) C(3) 40.6(1) ? . . .
C(73) Fe(8) C(3) 120.0(1) ? . . .
C(79) Fe(8) C(3) 154.8(1) ? . . .
C(83) Fe(8) C(3) 67.6(1) ? . . .
C(103) Fe(8) C(3) 67.0(1) ? . . .
C(128) Fe(8) C(3) 163.5(1) ? . . .
C(16) Fe(8) C(10) 108.8(1) ? . . .
Fe(8) C(10) C(24) 69.4(1) ? . . .
C(24) Fe(8) C(10) 40.3(1) ? . . .
C(43) Fe(8) C(10) 162.9(1) ? . . .
C(73) Fe(8) C(10) 67.3(1) ? . . .
C(79) Fe(8) C(10) 66.4(1) ? . . .
C(83) Fe(8) C(10) 155.8(1) ? . . .
C(103) Fe(8) C(10) 121.9(1) ? . . .
Fe(8) C(10) C(128) 71.5(1) ? . . .
C(128) Fe(8) C(10) 39.6(1) ? . . .
Fe(8) C(16) C(3) 68.9(2) ? . . .
C(24) Fe(8) C(16) 120.5(1) ? . . .
C(43) Fe(8) C(16) 67.8(1) ? . . .
C(73) Fe(8) C(16) 154.4(1) ? . . .
C(79) Fe(8) C(16) 164.3(1) ? . . .
C(83) Fe(8) C(16) 67.5(1) ? . . .
Fe(8) C(16) C(103) 71.8(2) ? . . .
C(103) Fe(8) C(16) 39.8(1) ? . . .
C(128) Fe(8) C(16) 127.8(1) ? . . .
Fe(8) C(24) C(10) 70.4(2) ? . . .
C(43) Fe(8) C(24) 125.6(1) ? . . .
Fe(8) C(24) C(73) 72.0(2) ? . . .
C(73) Fe(8) C(24) 40.0(1) ? . . .
C(79) Fe(8) C(24) 66.4(1) ? . . .
C(83) Fe(8) C(24) 162.7(1) ? . . .
C(103) Fe(8) C(24) 155.4(1) ? . . .
C(128) Fe(8) C(24) 66.7(1) ? . . .
Fe(8) C(43) C(3) 69.4(2) ? . . .
C(73) Fe(8) C(43) 107.9(1) ? . . .
C(79) Fe(8) C(43) 121.3(1) ? . . .
Fe(8) C(43) C(83) 70.6(2) ? . . .
C(83) Fe(8) C(43) 40.1(1) ? . . .
C(103) Fe(8) C(43) 67.1(1) ? . . .
C(128) Fe(8) C(43) 155.4(1) ? . . .
Fe(8) C(73) C(24) 68.0(2) ? . . .
Fe(8) C(73) C(79) 69.6(2) ? . . .
C(79) Fe(8) C(73) 39.5(1) ? . . .
C(83) Fe(8) C(73) 126.6(1) ? . . .
C(103) Fe(8) C(73) 163.9(1) ? . . .
C(128) Fe(8) C(73) 66.5(1) ? . . .
Fe(8) C(73) C(33) 129.3(2) ? . . .
Fe(8) C(79) C(73) 70.9(2) ? . . .
C(83) Fe(8) C(79) 110.3(1) ? . . .
C(103) Fe(8) C(79) 128.6(1) ? . . .
Fe(8) C(79) C(128) 70.9(2) ? . . .
C(128) Fe(8) C(79) 39.1(1) ? . . .
Fe(8) C(83) C(43) 69.3(2) ? . . .
Fe(8) C(83) C(103) 71.9(1) ? . . .
C(103) Fe(8) C(83) 39.9(1) ? . . .
C(128) Fe(8) C(83) 122.4(1) ? . . .
Fe(8) C(103) C(90) 127.4(2) ? . . .
Fe(8) C(103) C(16) 68.4(2) ? . . .
Fe(8) C(103) C(83) 68.2(2) ? . . .
C(128) Fe(8) C(103) 111.2(1) ? . . .
Fe(8) C(128) C(10) 68.8(2) ? . . .
Fe(8) C(128) C(79) 70.0(2) ? . . .
S(1) C(97) C(31) 118.0(3) ? . . .
S(1) C(97) C(107) 118.8(2) ? . . .
S(2) C(31) C(97) 122.9(2) ? . . .
S(2) C(31) C(119) 115.7(2) ? . . .
S(3) C(26) C(64) 118.9(2) ? . . .
S(3) C(26) C(94) 120.3(2) ? . . .
S(4) C(94) C(26) 120.4(3) ? . . .
S(4) C(94) C(38) 117.0(2) ? . . .
S(5) C(125) C(1) 120.3(3) ? . . .
S(5) C(125) C(41) 118.7(2) ? . . .
S(6) C(1) C(125) 120.7(2) ? . . .
S(6) C(1) C(65) 119.3(2) ? . . .
S(7) C(121) C(69) 121.8(2) ? . . .
S(7) C(121) C(98) 116.7(2) ? . . .
S(8) C(69) C(121) 118.8(2) ? . . .
S(8) C(69) C(18) 117.8(2) ? . . .
S(9) C(62) C(81) 119.2(2) ? . . .
S(9) C(62) C(91) 120.9(3) ? . . .
S(10) C(91) C(62) 120.3(2) ? . . .
S(10) C(91) C(85) 119.0(2) ? . . .
S(11) C(59) C(87) 118.5(2) ? . . .
S(11) C(59) C(92) 119.0(2) ? . . .
S(12) C(87) C(59) 122.7(3) ? . . .
S(12) C(87) C(96) 117.7(2) ? . . .
S(13) C(70) C(72) 122.4(3) ? . . .
S(13) C(70) C(86) 118.3(2) ? . . .
S(14) C(72) C(70) 118.8(2) ? . . .
S(14) C(72) C(2) 119.4(2) ? . . .
S(15) C(60) C(36) 121.3(2) ? . . .
S(15) C(60) C(84) 116.9(2) ? . . .
S(16) C(36) C(60) 120.0(3) ? . . .
S(16) C(36) C(9) 117.2(2) ? . . .
N(1) C(107) C(97) 178.9(4) ? . . .
N(2) C(119) C(31) 176.7(4) ? . . .
N(3) C(18) C(69) 178.5(4) ? . . .
N(4) C(64) C(26) 178.5(3) ? . . .
N(5) C(38) C(94) 178.8(3) ? . . .
N(6) C(41) C(125) 179.0(4) ? . . .
N(7) C(65) C(1) 178.2(3) ? . . .
N(8) C(81) C(62) 177.5(4) ? . . .
N(9) C(86) C(70) 179.1(3) ? . . .
N(10) C(2) C(72) 178.8(3) ? . . .
N(11) C(96) C(87) 179.1(3) ? . . .
N(12) C(85) C(91) 179.2(4) ? . . .
N(13) C(92) C(59) 177.9(3) ? . . .
N(14) C(98) C(121) 178.7(4) ? . . .
N(15) C(84) C(60) 177.4(3) ? . . .
N(16) C(9) C(36) 177.6(3) ? . . .
C(125) C(1) C(65) 120.0(3) ? . . .
C(1) C(125) C(41) 121.0(3) ? . . .
C(2) C(72) C(70) 121.6(3) ? . . .
C(43) C(3) C(16) 108.5(3) ? . . .
C(3) C(16) C(103) 107.9(2) ? . . .
C(3) C(43) C(83) 107.7(3) ? . . .
C(4) C(5) C(28) 126.0(3) ? . . .
C(4) C(5) C(30) 106.6(2) ? . . .
C(113) C(4) C(5) 109.4(3) ? . . .
C(4) C(113) C(12) 107.1(3) ? . . .
C(5) C(28) C(22) 126.0(3) ? . . .
C(5) C(28) C(123) 125.6(3) ? . . .
C(30) C(5) C(28) 127.3(3) ? . . .
C(5) C(30) C(12) 107.7(3) ? . . .
C(77) C(6) C(45) 111.4(3) ? . . .
C(130) C(6) C(45) 110.1(2) ? . . .
C(6) C(77) C(23) 125.2(3) ? . . .
C(6) C(77) C(44) 127.5(2) ? . . .
C(130) C(6) C(77) 113.0(3) ? . . .
C(90) C(7) C(15) 107.2(3) ? . . .
C(7) C(15) C(104) 108.5(3) ? . . .
C(7) C(90) C(76) 108.9(3) ? . . .
C(7) C(90) C(103) 125.2(3) ? . . .
C(8) C(63) C(50) 108.4(3) ? . . .
C(89) C(8) C(63) 108.1(3) ? . . .
C(8) C(89) C(80) 107.3(3) ? . . .
C(8) C(89) C(124) 125.8(3) ? . . .
C(9) C(36) C(60) 122.8(3) ? . . .
C(10) C(24) C(73) 109.0(3) ? . . .
C(128) C(10) C(24) 107.5(3) ? . . .
C(10) C(128) C(79) 107.8(3) ? . . .
C(23) C(11) C(13) 107.8(3) ? . . .
C(11) C(13) C(44) 107.5(3) ? . . .
C(11) C(23) C(77) 108.8(3) ? . . .
C(113) C(12) C(30) 109.1(3) ? . . .
C(13) C(44) C(77) 108.5(2) ? . . .
C(14) C(46) C(32) 108.6(3) ? . . .
C(56) C(14) C(46) 108.1(3) ? . . .
C(14) C(56) C(21) 107.6(3) ? . . .
C(15) C(104) C(76) 108.1(3) ? . . .
C(16) C(103) C(90) 126.6(3) ? . . .
C(16) C(103) C(83) 107.3(3) ? . . .
C(17) C(33) C(73) 108.3(2) ? . . .
C(17) C(33) C(105) 109.3(3) ? . . .
C(18) C(69) C(121) 123.2(3) ? . . .
C(19) C(39) C(57) 107.7(2) ? . . .
C(75) C(19) C(39) 107.6(3) ? . . .
C(19) C(75) C(110) 108.7(2) ? . . .
C(20) C(124) C(89) 109.0(2) ? . . .
C(20) C(124) C(102) 110.7(3) ? . . .
C(21) C(32) C(46) 108.2(3) ? . . .
C(56) C(21) C(32) 107.5(3) ? . . .
C(108) C(21) C(32) 125.1(3) ? . . .
C(108) C(21) C(56) 127.4(3) ? . . .
C(21) C(108) C(74) 113.2(3) ? . . .
C(21) C(108) C(112) 108.4(2) ? . . .
C(58) C(22) C(28) 106.9(3) ? . . .
C(22) C(28) C(123) 108.3(2) ? . . .
C(22) C(58) C(48) 109.3(3) ? . . .
C(23) C(77) C(44) 107.4(3) ? . . .
C(24) C(73) C(79) 106.0(3) ? . . .
C(24) C(73) C(33) 127.9(3) ? . . .
C(53) C(25) C(29) 108.7(3) ? . . .
C(25) C(29) C(127) 107.2(3) ? . . .
C(25) C(53) C(51) 108.9(3) ? . . .
C(94) C(26) C(64) 120.8(3) ? . . .
C(26) C(94) C(38) 122.6(3) ? . . .
C(27) C(67) C(34) 108.0(3) ? . . .
C(68) C(27) C(67) 108.1(2) ? . . .
C(27) C(68) C(42) 107.3(2) ? . . .
C(27) C(68) C(110) 125.5(2) ? . . .
C(28) C(123) C(48) 106.7(3) ? . . .
C(29) C(127) C(51) 108.5(2) ? . . .
C(31) C(97) C(107) 123.0(3) ? . . .
C(119) C(31) C(97) 121.3(3) ? . . .
C(33) C(73) C(79) 126.1(2) ? . . .
C(105) C(33) C(73) 113.3(2) ? . . .
C(67) C(34) C(42) 108.5(2) ? . . .
C(34) C(42) C(68) 108.1(2) ? . . .
C(35) C(49) C(54) 108.1(3) ? . . .
C(95) C(35) C(49) 108.5(2) ? . . .
C(35) C(95) C(52) 107.2(3) ? . . .
C(36) C(60) C(84) 121.8(3) ? . . .
C(117) C(37) C(93) 108.8(2) ? . . .
C(37) C(93) C(126) 106.7(3) ? . . .
C(37) C(93) C(82) 128.3(2) ? . . .
C(37) C(117) C(131) 108.0(4) ? . . .
C(39) C(57) C(110) 109.1(2) ? . . .
C(40) C(116) C(100) 112.2(3) ? . . .
C(40) C(116) C(71) 109.5(3) ? . . .
C(42) C(68) C(110) 126.4(3) ? . . .
C(43) C(83) C(103) 108.5(2) ? . . .
C(66) C(47) C(61) 109.4(3) ? . . .
C(47) C(61) C(106) 106.5(3) ? . . .
C(47) C(66) C(101) 108.1(3) ? . . .
C(123) C(48) C(58) 108.8(3) ? . . .
C(49) C(54) C(106) 126.8(3) ? . . .
C(49) C(54) C(52) 107.6(3) ? . . .
C(80) C(50) C(63) 107.4(3) ? . . .
C(50) C(80) C(89) 108.7(3) ? . . .
C(127) C(51) C(53) 106.7(3) ? . . .
C(109) C(51) C(53) 125.9(3) ? . . .
C(127) C(51) C(109) 127.2(2) ? . . .
C(51) C(109) C(99) 113.2(2) ? . . .
C(51) C(109) C(129) 112.4(3) ? . . .
C(52) C(54) C(106) 125.2(3) ? . . .
C(95) C(52) C(54) 108.6(3) ? . . .
C(54) C(106) C(61) 125.3(2) ? . . .
C(54) C(106) C(101) 126.5(3) ? . . .
C(115) C(55) C(88) 106.1(3) ? . . .
C(55) C(88) C(120) 109.1(3) ? . . .
C(118) C(55) C(88) 128.2(3) ? . . .
C(55) C(115) C(132) 109.0(3) ? . . .
C(118) C(55) C(115) 125.5(3) ? . . .
C(55) C(118) C(114) 109.5(3) ? . . .
C(55) C(118) C(134) 112.8(3) ? . . .
C(57) C(110) C(68) 127.2(3) ? . . .
C(57) C(110) C(75) 106.9(2) ? . . .
C(92) C(59) C(87) 122.1(3) ? . . .
C(59) C(87) C(96) 119.5(3) ? . . .
C(61) C(106) C(101) 108.1(3) ? . . .
C(91) C(62) C(81) 119.9(3) ? . . .
C(62) C(91) C(85) 120.6(3) ? . . .
C(66) C(101) C(106) 107.9(3) ? . . .
C(68) C(110) C(75) 125.9(2) ? . . .
C(69) C(121) C(98) 121.4(3) ? . . .
C(86) C(70) C(72) 119.3(3) ? . . .
C(71) C(116) C(100) 108.5(3) ? . . .
C(73) C(79) C(128) 109.7(3) ? . . .
C(74) C(108) C(112) 111.7(3) ? . . .
C(104) C(76) C(90) 107.3(3) ? . . .
C(76) C(90) C(103) 125.0(3) ? . . .
C(78) C(100) C(122) 107.5(3) ? . . .
C(136) C(78) C(100) 106.0(3) ? . . .
C(78) C(100) C(116) 129.2(2) ? . . .
C(78) C(136) C(135) 109.4(6) ? . . .
C(80) C(89) C(124) 126.7(3) ? . . .
C(82) C(93) C(126) 124.9(3) ? . . .
C(111) C(82) C(93) 112.3(3) ? . . .
C(133) C(82) C(93) 108.5(3) ? . . .
C(133) C(82) C(111) 111.0(3) ? . . .
C(83) C(103) C(90) 126.1(3) ? . . .
C(88) C(120) C(132) 107.3(4) ? . . .
C(89) C(124) C(102) 112.3(3) ? . . .
C(93) C(126) C(131) 108.5(3) ? . . .
C(99) C(109) C(129) 111.5(3) ? . . .
C(122) C(100) C(116) 123.3(3) ? . . .
C(100) C(122) C(135) 109.3(4) ? . . .
C(114) C(118) C(134) 111.4(3) ? . . .
C(115) C(132) C(120) 108.5(4) ? . . .
C(117) C(131) C(126) 108.1(3) ? . . .
C(122) C(135) C(136) 107.9(4) ? . . .
Fe(1) C(8) H(5) 126.0097 ? . . .
Fe(1) C(22) H(20) 126.6362 ? . . .
Fe(1) C(48) H(44) 125.8058 ? . . .
Fe(1) C(50) H(46) 126.2896 ? . . .
Fe(1) C(58) H(51) 125.2769 ? . . .
Fe(1) C(63) H(53) 125.8293 ? . . .
Fe(1) C(80) H(66) 125.6052 ? . . .
Fe(1) C(123) H(100) 126.4164 ? . . .
Fe(2) C(4) H(2) 125.3961 ? . . .
Fe(2) C(12) H(8) 125.4358 ? . . .
Fe(2) C(14) H(10) 125.9969 ? . . .
Fe(2) C(30) H(26) 126.2108 ? . . .
Fe(2) C(32) H(27) 125.9273 ? . . .
Fe(2) C(46) H(42) 125.6162 ? . . .
Fe(2) C(56) H(49) 126.1250 ? . . .
Fe(2) C(113) H(90) 126.4001 ? . . .
Fe(3) C(11) H(7) 126.0744 ? . . .
Fe(3) C(13) H(9) 126.2976 ? . . .
Fe(3) C(23) H(21) 125.5747 ? . . .
Fe(3) C(44) H(38) 125.6541 ? . . .
Fe(3) C(47) H(43) 125.4081 ? . . .
Fe(3) C(61) H(52) 126.5764 ? . . .
Fe(3) C(66) H(54) 125.9044 ? . . .
Fe(3) C(101) H(74) 126.0420 ? . . .
Fe(4) C(25) H(23) 125.6033 ? . . .
Fe(4) C(29) H(25) 126.3651 ? . . .
Fe(4) C(35) H(30) 125.7155 ? . . .
Fe(4) C(49) H(45) 125.9939 ? . . .
Fe(4) C(52) H(47) 125.7254 ? . . .
Fe(4) C(53) H(48) 125.4701 ? . . .
Fe(4) C(95) H(70) 126.1725 ? . . .
Fe(4) C(127) H(103) 125.8421 ? . . .
Fe(5) C(27) H(24) 125.9297 ? . . .
Fe(5) C(34) H(29) 125.6694 ? . . .
Fe(5) C(37) H(31) 125.4062 ? . . .
Fe(5) C(42) H(36) 125.8657 ? . . .
Fe(5) C(67) H(55) 126.0804 ? . . .
Fe(5) C(117) H(96) 126.0077 ? . . .
Fe(5) C(126) H(102) 125.7223 ? . . .
Fe(5) C(131) H(111) 125.9739 ? . . .
Fe(6) C(19) H(16) 126.2289 ? . . .
Fe(6) C(39) H(32) 126.2384 ? . . .
Fe(6) C(57) H(50) 125.4513 ? . . .
Fe(6) C(75) H(62) 125.6675 ? . . .
Fe(6) C(78) H(64) 127.2345 ? . . .
Fe(6) C(122) H(99) 125.0452 ? . . .
Fe(6) C(135) H(119) 125.8024 ? . . .
Fe(6) C(136) H(120) 125.7965 ? . . .
Fe(7) C(7) H(4) 126.2811 ? . . .
Fe(7) C(15) H(11) 125.6968 ? . . .
Fe(7) C(76) H(63) 126.4060 ? . . .
Fe(7) C(88) H(69) 125.1734 ? . . .
Fe(7) C(104) H(78) 125.9844 ? . . .
Fe(7) C(115) H(94) 125.6732 ? . . .
Fe(7) C(120) H(98) 126.5123 ? . . .
Fe(7) C(132) H(112) 125.9133 ? . . .
Fe(8) C(3) H(1) 125.7646 ? . . .
Fe(8) C(10) H(6) 126.2506 ? . . .
Fe(8) C(16) H(12) 125.8952 ? . . .
Fe(8) C(24) H(22) 125.5361 ? . . .
Fe(8) C(43) H(37) 126.1292 ? . . .
Fe(8) C(79) H(65) 125.3731 ? . . .
Fe(8) C(83) H(68) 125.6194 ? . . .
Fe(8) C(128) H(104) 125.8768 ? . . .
H(1) C(3) C(16) 125.5122 ? . . .
C(3) C(16) H(12) 126.0495 ? . . .
H(1) C(3) C(43) 125.9636 ? . . .
C(3) C(43) H(37) 126.0811 ? . . .
H(2) C(4) C(5) 125.2858 ? . . .
H(2) C(4) C(113) 125.3224 ? . . .
C(4) C(113) H(90) 126.3778 ? . . .
C(5) C(30) H(26) 126.1112 ? . . .
H(3) C(6) C(45) 107.3660 ? . . .
C(6) C(45) H(39) 110.1884 ? . . .
C(6) C(45) H(40) 109.0658 ? . . .
C(6) C(45) H(41) 108.8614 ? . . .
H(3) C(6) C(77) 107.2198 ? . . .
H(3) C(6) C(130) 107.4883 ? . . .
C(6) C(130) H(108) 109.8776 ? . . .
C(6) C(130) H(109) 109.5773 ? . . .
C(6) C(130) H(110) 109.2260 ? . . .
H(4) C(7) C(15) 126.2649 ? . . .
C(7) C(15) H(11) 125.7371 ? . . .
H(4) C(7) C(90) 126.5172 ? . . .
H(5) C(8) C(63) 126.0219 ? . . .
C(8) C(63) H(53) 125.8303 ? . . .
H(5) C(8) C(89) 125.8362 ? . . .
H(6) C(10) C(24) 126.2802 ? . . .
C(10) C(24) H(22) 125.6582 ? . . .
H(6) C(10) C(128) 126.1828 ? . . .
C(10) C(128) H(104) 125.9981 ? . . .
H(7) C(11) C(13) 126.0631 ? . . .
C(11) C(13) H(9) 126.3008 ? . . .
H(7) C(11) C(23) 126.1085 ? . . .
C(11) C(23) H(21) 125.6033 ? . . .
H(8) C(12) C(30) 125.5569 ? . . .
C(12) C(30) H(26) 126.0689 ? . . .
H(8) C(12) C(113) 125.3618 ? . . .
C(12) C(113) H(90) 126.4734 ? . . .
H(9) C(13) C(44) 126.2051 ? . . .
C(13) C(44) H(38) 125.7735 ? . . .
H(10) C(14) C(46) 126.0745 ? . . .
C(14) C(46) H(42) 125.7849 ? . . .
H(10) C(14) C(56) 125.7301 ? . . .
C(14) C(56) H(49) 126.4054 ? . . .
H(11) C(15) C(104) 125.7601 ? . . .
C(15) C(104) H(78) 125.8834 ? . . .
H(12) C(16) C(103) 125.9874 ? . . .
H(14) C(17) C(33) 109.3213 ? . . .
H(13) C(17) C(33) 109.5733 ? . . .
H(15) C(17) C(33) 108.6713 ? . . .
C(17) C(33) H(28) 108.5814 ? . . .
H(14) C(17) H(13) 109.4891 ? . . .
H(15) C(17) H(13) 109.4706 ? . . .
H(15) C(17) H(14) 110.2984 ? . . .
H(16) C(19) C(39) 126.0757 ? . . .
C(19) C(39) H(32) 126.1790 ? . . .
H(16) C(19) C(75) 126.3543 ? . . .
C(19) C(75) H(62) 125.4469 ? . . .
H(19) C(20) C(124) 109.3383 ? . . .
H(17) C(20) C(124) 108.8422 ? . . .
H(18) C(20) C(124) 109.4357 ? . . .
C(20) C(124) H(101) 108.2433 ? . . .
H(19) C(20) H(17) 109.4735 ? . . .
H(18) C(20) H(17) 109.6765 ? . . .
H(19) C(20) H(18) 110.0537 ? . . .
C(21) C(32) H(27) 125.7984 ? . . .
C(21) C(56) H(49) 126.0337 ? . . .
C(21) C(108) H(82) 107.7881 ? . . .
H(20) C(22) C(28) 126.7267 ? . . .
H(20) C(22) C(58) 126.3579 ? . . .
C(22) C(58) H(51) 125.4222 ? . . .
H(21) C(23) C(77) 125.6023 ? . . .
H(22) C(24) C(73) 125.3077 ? . . .
H(23) C(25) C(29) 125.6399 ? . . .
C(25) C(29) H(25) 126.4006 ? . . .
H(23) C(25) C(53) 125.6183 ? . . .
C(25) C(53) H(48) 125.5364 ? . . .
H(24) C(27) C(67) 126.1162 ? . . .
C(27) C(67) H(55) 125.8916 ? . . .
H(24) C(27) C(68) 125.8088 ? . . .
C(28) C(123) H(100) 126.5413 ? . . .
H(25) C(29) C(127) 126.4008 ? . . .
C(29) C(127) H(103) 125.7596 ? . . .
H(27) C(32) C(46) 126.0352 ? . . .
C(32) C(46) H(42) 125.5942 ? . . .
H(28) C(33) C(73) 108.6518 ? . . .
H(28) C(33) C(105) 108.5422 ? . . .
C(33) C(105) H(81) 109.3320 ? . . .
C(33) C(105) H(79) 109.0258 ? . . .
C(33) C(105) H(80) 109.2165 ? . . .
H(29) C(34) C(42) 125.7358 ? . . .
C(34) C(42) H(36) 125.9685 ? . . .
H(29) C(34) C(67) 125.7332 ? . . .
C(34) C(67) H(55) 126.0956 ? . . .
H(30) C(35) C(49) 125.8945 ? . . .
C(35) C(49) H(45) 125.9096 ? . . .
H(30) C(35) C(95) 125.6054 ? . . .
C(35) C(95) H(70) 126.2859 ? . . .
H(31) C(37) C(93) 125.4493 ? . . .
H(31) C(37) C(117) 125.7735 ? . . .
C(37) C(117) H(96) 125.7814 ? . . .
H(32) C(39) C(57) 126.1283 ? . . .
C(39) C(57) H(50) 125.4478 ? . . .
H(33) C(40) C(116) 109.7429 ? . . .
H(34) C(40) C(116) 109.3653 ? . . .
H(35) C(40) C(116) 108.5713 ? . . .
C(40) C(116) H(95) 108.7959 ? . . .
H(34) C(40) H(33) 109.3044 ? . . .
H(35) C(40) H(33) 109.4750 ? . . .
H(35) C(40) H(34) 110.3679 ? . . .
H(36) C(42) C(68) 125.9116 ? . . .
H(37) C(43) C(83) 126.1861 ? . . .
C(43) C(83) H(68) 125.7370 ? . . .
H(38) C(44) C(77) 125.6622 ? . . .
H(40) C(45) H(39) 109.1560 ? . . .
H(41) C(45) H(39) 109.4707 ? . . .
H(41) C(45) H(40) 110.0882 ? . . .
H(43) C(47) C(61) 125.1742 ? . . .
C(47) C(61) H(52) 126.8637 ? . . .
H(43) C(47) C(66) 125.4061 ? . . .
C(47) C(66) H(54) 126.0312 ? . . .
H(44) C(48) C(58) 125.7686 ? . . .
C(48) C(58) H(51) 125.2859 ? . . .
H(44) C(48) C(123) 125.4201 ? . . .
C(48) C(123) H(100) 126.7576 ? . . .
H(45) C(49) C(54) 125.9696 ? . . .
H(46) C(50) C(63) 126.2948 ? . . .
C(50) C(63) H(53) 125.7441 ? . . .
H(46) C(50) C(80) 126.3048 ? . . .
C(50) C(80) H(66) 125.5411 ? . . .
C(51) C(53) H(48) 125.6087 ? . . .
C(51) C(109) H(83) 106.5223 ? . . .
C(51) C(127) H(103) 125.7456 ? . . .
H(47) C(52) C(54) 125.9096 ? . . .
H(47) C(52) C(95) 125.5038 ? . . .
C(52) C(95) H(70) 126.4711 ? . . .
C(55) C(88) H(69) 125.2746 ? . . .
C(55) C(115) H(94) 125.6289 ? . . .
C(55) C(118) H(97) 107.6609 ? . . .
H(50) C(57) C(110) 125.4950 ? . . .
H(52) C(61) C(106) 126.6480 ? . . .
H(54) C(66) C(101) 125.8884 ? . . .
C(66) C(101) H(74) 126.0717 ? . . .
H(58) C(71) C(116) 109.2829 ? . . .
C(71) C(116) H(95) 108.8610 ? . . .
H(56) C(71) C(116) 109.8826 ? . . .
H(57) C(71) C(116) 109.2513 ? . . .
H(58) C(71) H(56) 109.4762 ? . . .
H(57) C(71) H(56) 109.3324 ? . . .
H(58) C(71) H(57) 109.6020 ? . . .
C(73) C(79) H(65) 125.2154 ? . . .
H(61) C(74) C(108) 110.0574 ? . . .
C(74) C(108) H(82) 107.7944 ? . . .
H(59) C(74) C(108) 109.2384 ? . . .
H(60) C(74) C(108) 109.4407 ? . . .
H(61) C(74) H(59) 109.4651 ? . . .
H(60) C(74) H(59) 109.5590 ? . . .
H(61) C(74) H(60) 109.0668 ? . . .
H(62) C(75) C(110) 125.8138 ? . . .
H(63) C(76) C(90) 126.5436 ? . . .
H(63) C(76) C(104) 126.1674 ? . . .
C(76) C(104) H(78) 126.0107 ? . . .
H(64) C(78) C(100) 127.2450 ? . . .
H(64) C(78) C(136) 126.7064 ? . . .
C(78) C(136) H(120) 125.9647 ? . . .
H(65) C(79) C(128) 125.1051 ? . . .
C(79) C(128) H(104) 126.1629 ? . . .
H(66) C(80) C(89) 125.7259 ? . . .
H(67) C(82) C(93) 108.2221 ? . . .
C(82) C(111) H(86) 110.3868 ? . . .
H(67) C(82) C(111) 108.5330 ? . . .
C(82) C(111) H(84) 108.3430 ? . . .
C(82) C(111) H(85) 109.4403 ? . . .
H(67) C(82) C(133) 108.2708 ? . . .
C(82) C(133) H(113) 108.8644 ? . . .
C(82) C(133) H(114) 109.2184 ? . . .
C(82) C(133) H(115) 110.3476 ? . . .
H(68) C(83) C(103) 125.7859 ? . . .
H(69) C(88) C(120) 125.6227 ? . . .
C(88) C(120) H(98) 125.9409 ? . . .
C(89) C(124) H(101) 108.1297 ? . . .
C(93) C(126) H(102) 125.6449 ? . . .
H(73) C(99) C(109) 108.8697 ? . . .
C(99) C(109) H(83) 106.5708 ? . . .
H(71) C(99) C(109) 110.1829 ? . . .
H(72) C(99) C(109) 109.4976 ? . . .
H(73) C(99) H(71) 109.4696 ? . . .
H(72) C(99) H(71) 109.0264 ? . . .
H(73) C(99) H(72) 109.7835 ? . . .
C(100) C(116) H(95) 108.9386 ? . . .
C(100) C(122) H(99) 124.7473 ? . . .
H(74) C(101) C(106) 126.0174 ? . . .
H(77) C(102) C(124) 109.9007 ? . . .
C(102) C(124) H(101) 108.3612 ? . . .
H(75) C(102) C(124) 109.2435 ? . . .
H(76) C(102) C(124) 109.3964 ? . . .
H(77) C(102) H(75) 109.4730 ? . . .
H(76) C(102) H(75) 109.5499 ? . . .
H(77) C(102) H(76) 109.2639 ? . . .
H(81) C(105) H(79) 109.4686 ? . . .
H(80) C(105) H(79) 109.6828 ? . . .
H(81) C(105) H(80) 110.0957 ? . . .
H(82) C(108) C(112) 107.7408 ? . . .
C(108) C(112) H(89) 110.0750 ? . . .
C(108) C(112) H(88) 109.1026 ? . . .
C(108) C(112) H(87) 109.1253 ? . . .
H(83) C(109) C(129) 106.1599 ? . . .
C(109) C(129) H(107) 108.9081 ? . . .
C(109) C(129) H(105) 109.4965 ? . . .
C(109) C(129) H(106) 109.4638 ? . . .
H(86) C(111) H(84) 109.4639 ? . . .
H(85) C(111) H(84) 109.8988 ? . . .
H(86) C(111) H(85) 109.2946 ? . . .
H(89) C(112) H(87) 109.4713 ? . . .
H(88) C(112) H(87) 109.7563 ? . . .
H(89) C(112) H(88) 109.2975 ? . . .
H(93) C(114) C(118) 109.9715 ? . . .
C(114) C(118) H(97) 107.6647 ? . . .
H(91) C(114) C(118) 108.5051 ? . . .
H(92) C(114) C(118) 109.4422 ? . . .
H(93) C(114) H(91) 109.4679 ? . . .
H(92) C(114) H(91) 109.9783 ? . . .
H(93) C(114) H(92) 109.4610 ? . . .
H(94) C(115) C(132) 125.3472 ? . . .
C(115) C(132) H(112) 125.9247 ? . . .
H(96) C(117) C(131) 126.2039 ? . . .
C(117) C(131) H(111) 126.0613 ? . . .
H(97) C(118) C(134) 107.5835 ? . . .
C(118) C(134) H(118) 110.2263 ? . . .
C(118) C(134) H(116) 109.0397 ? . . .
C(118) C(134) H(117) 109.4599 ? . . .
H(98) C(120) C(132) 126.7220 ? . . .
C(120) C(132) H(112) 125.5721 ? . . .
H(99) C(122) C(135) 125.9785 ? . . .
C(122) C(135) H(119) 125.3343 ? . . .
H(102) C(126) C(131) 125.8968 ? . . .
C(126) C(131) H(111) 125.8784 ? . . .
H(107) C(129) H(105) 109.4756 ? . . .
H(106) C(129) H(105) 109.2949 ? . . .
H(107) C(129) H(106) 110.1873 ? . . .
H(109) C(130) H(108) 109.1282 ? . . .
H(110) C(130) H(108) 109.4737 ? . . .
H(110) C(130) H(109) 109.5448 ? . . .
H(114) C(133) H(113) 109.7296 ? . . .
H(115) C(133) H(113) 109.4758 ? . . .
H(115) C(133) H(114) 109.1923 ? . . .
H(118) C(134) H(116) 109.4757 ? . . .
H(117) C(134) H(116) 109.5759 ? . . .
H(118) C(134) H(117) 109.0502 ? . . .
H(119) C(135) C(136) 126.7842 ? . . .
C(135) C(136) H(120) 124.6378 ? . . .

loop_
_geom_bond_atom_site_label_1
_geom_bond_atom_site_label_2
_geom_bond_distance
_geom_bond_publ_flag
_geom_bond_site_symmetry_1
_geom_bond_site_symmetry_2
Co(1) S(1) 2.1878(9) ? . .
Co(1) S(2) 2.1773(7) ? . .
Co(1) S(3) 2.1854(8) ? . .
Co(1) S(4) 2.1888(9) ? . .
Co(1) S(8) 2.3927(8) ? . .
Co(2) S(1) 2.3973(8) ? . .
Co(2) S(5) 2.1847(9) ? . .
Co(2) S(6) 2.1769(8) ? . .
Co(2) S(7) 2.1998(7) ? . .
Co(2) S(8) 2.1952(9) ? . .
Co(3) S(9) 2.1817(9) ? . .
Co(3) S(10) 2.1636(7) ? . .
Co(3) S(11) 2.1971(8) ? . .
Co(3) S(12) 2.2087(9) ? . .
Co(3) S(14) 2.3640(8) ? . .
Co(4) S(11) 2.3680(8) ? . .
Co(4) S(13) 2.1869(9) ? . .
Co(4) S(14) 2.1876(8) ? . .
Co(4) S(15) 2.1972(7) ? . .
Co(4) S(16) 2.1766(9) ? . .
Fe(1) C(8) 2.050(3) ? . .
Fe(1) C(22) 2.047(3) ? . .
Fe(1) C(28) 2.042(2) ? . .
Fe(1) C(48) 2.046(3) ? . .
Fe(1) C(50) 2.036(3) ? . .
Fe(1) C(58) 2.051(3) ? . .
Fe(1) C(63) 2.036(2) ? . .
Fe(1) C(80) 2.049(3) ? . .
Fe(1) C(89) 2.071(3) ? . .
Fe(1) C(123) 2.066(3) ? . .
Fe(2) C(4) 2.105(3) ? . .
Fe(2) C(5) 2.149(2) ? . .
Fe(2) C(12) 2.060(3) ? . .
Fe(2) C(14) 2.049(3) ? . .
Fe(2) C(21) 2.133(3) ? . .
Fe(2) C(30) 2.065(3) ? . .
Fe(2) C(32) 2.103(3) ? . .
Fe(2) C(46) 2.075(2) ? . .
Fe(2) C(56) 2.098(3) ? . .
Fe(2) C(113) 2.083(3) ? . .
Fe(3) C(11) 2.046(4) ? . .
Fe(3) C(13) 2.028(4) ? . .
Fe(3) C(23) 2.056(3) ? . .
Fe(3) C(44) 2.050(3) ? . .
Fe(3) C(47) 2.054(4) ? . .
Fe(3) C(61) 2.059(3) ? . .
Fe(3) C(66) 2.056(4) ? . .
Fe(3) C(77) 2.065(3) ? . .
Fe(3) C(101) 2.033(3) ? . .
Fe(3) C(106) 2.028(3) ? . .
Fe(4) C(25) 2.081(4) ? . .
Fe(4) C(29) 2.083(4) ? . .
Fe(4) C(35) 2.077(4) ? . .
Fe(4) C(49) 2.085(3) ? . .
Fe(4) C(51) 2.114(3) ? . .
Fe(4) C(52) 2.066(3) ? . .
Fe(4) C(53) 2.093(3) ? . .
Fe(4) C(54) 2.103(3) ? . .
Fe(4) C(95) 2.079(4) ? . .
Fe(4) C(127) 2.078(3) ? . .
Fe(5) C(27) 2.047(3) ? . .
Fe(5) C(34) 2.055(3) ? . .
Fe(5) C(37) 2.039(4) ? . .
Fe(5) C(42) 2.035(3) ? . .
Fe(5) C(67) 2.056(3) ? . .
Fe(5) C(68) 2.041(3) ? . .
Fe(5) C(93) 2.063(4) ? . .
Fe(5) C(117) 2.033(5) ? . .
Fe(5) C(126) 2.050(4) ? . .
Fe(5) C(131) 2.047(4) ? . .
Fe(6) C(19) 2.046(3) ? . .
Fe(6) C(39) 2.042(3) ? . .
Fe(6) C(57) 2.072(3) ? . .
Fe(6) C(75) 2.066(3) ? . .
Fe(6) C(78) 2.077(4) ? . .
Fe(6) C(100) 2.121(4) ? . .
Fe(6) C(110) 2.123(3) ? . .
Fe(6) C(122) 2.093(5) ? . .
Fe(6) C(135) 2.064(5) ? . .
Fe(6) C(136) 2.044(7) ? . .
Fe(7) C(7) 2.044(3) ? . .
Fe(7) C(15) 2.048(3) ? . .
Fe(7) C(55) 2.054(3) ? . .
Fe(7) C(76) 2.048(3) ? . .
Fe(7) C(88) 2.033(3) ? . .
Fe(7) C(90) 2.037(3) ? . .
Fe(7) C(104) 2.065(3) ? . .
Fe(7) C(115) 2.044(4) ? . .
Fe(7) C(120) 2.041(3) ? . .
Fe(7) C(132) 2.058(4) ? . .
Fe(8) C(3) 2.059(3) ? . .
Fe(8) C(10) 2.077(2) ? . .
Fe(8) C(16) 2.086(3) ? . .
Fe(8) C(24) 2.064(3) ? . .
Fe(8) C(43) 2.066(3) ? . .
Fe(8) C(73) 2.118(3) ? . .
Fe(8) C(79) 2.101(3) ? . .
Fe(8) C(83) 2.082(3) ? . .
Fe(8) C(103) 2.133(3) ? . .
Fe(8) C(128) 2.113(3) ? . .
S(1) C(97) 1.748(3) ? . .
S(2) C(31) 1.717(4) ? . .
S(3) C(26) 1.729(3) ? . .
S(4) C(94) 1.721(3) ? . .
S(5) C(125) 1.715(3) ? . .
S(6) C(1) 1.724(4) ? . .
S(7) C(121) 1.716(3) ? . .
S(8) C(69) 1.746(3) ? . .
S(9) C(62) 1.723(3) ? . .
S(10) C(91) 1.714(4) ? . .
S(11) C(59) 1.751(3) ? . .
S(12) C(87) 1.707(3) ? . .
S(13) C(70) 1.701(3) ? . .
S(14) C(72) 1.739(4) ? . .
S(15) C(60) 1.723(4) ? . .
S(16) C(36) 1.734(3) ? . .
N(1) C(107) 1.153(5) ? . .
N(2) C(119) 1.141(4) ? . .
N(3) C(18) 1.158(5) ? . .
N(4) C(64) 1.149(4) ? . .
N(5) C(38) 1.154(5) ? . .
N(6) C(41) 1.154(5) ? . .
N(7) C(65) 1.143(4) ? . .
N(8) C(81) 1.162(5) ? . .
N(9) C(86) 1.153(5) ? . .
N(10) C(2) 1.145(4) ? . .
N(11) C(96) 1.146(5) ? . .
N(12) C(85) 1.148(4) ? . .
N(13) C(92) 1.143(4) ? . .
N(14) C(98) 1.121(4) ? . .
N(15) C(84) 1.128(4) ? . .
N(16) C(9) 1.129(5) ? . .
C(1) C(65) 1.429(4) ? . .
C(1) C(125) 1.378(4) ? . .
C(2) C(72) 1.422(4) ? . .
C(3) C(16) 1.424(5) ? . .
C(3) C(43) 1.431(4) ? . .
C(4) C(5) 1.438(4) ? . .
C(4) C(113) 1.409(4) ? . .
C(5) C(28) 1.446(4) ? . .
C(5) C(30) 1.442(5) ? . .
C(6) C(45) 1.531(5) ? . .
C(6) C(77) 1.507(5) ? . .
C(6) C(130) 1.516(4) ? . .
C(7) C(15) 1.431(5) ? . .
C(7) C(90) 1.431(4) ? . .
C(8) C(63) 1.424(5) ? . .
C(8) C(89) 1.421(4) ? . .
C(9) C(36) 1.440(5) ? . .
C(10) C(24) 1.427(5) ? . .
C(10) C(128) 1.421(4) ? . .
C(11) C(13) 1.435(4) ? . .
C(11) C(23) 1.427(5) ? . .
C(12) C(30) 1.416(4) ? . .
C(12) C(113) 1.430(5) ? . .
C(13) C(44) 1.420(5) ? . .
C(14) C(46) 1.411(5) ? . .
C(14) C(56) 1.432(4) ? . .
C(15) C(104) 1.434(4) ? . .
C(16) C(103) 1.437(4) ? . .
C(17) C(33) 1.526(5) ? . .
C(18) C(69) 1.431(5) ? . .
C(19) C(39) 1.439(4) ? . .
C(19) C(75) 1.416(4) ? . .
C(20) C(124) 1.545(5) ? . .
C(21) C(32) 1.430(5) ? . .
C(21) C(56) 1.430(5) ? . .
C(21) C(108) 1.518(4) ? . .
C(22) C(28) 1.437(4) ? . .
C(22) C(58) 1.417(4) ? . .
C(23) C(77) 1.413(4) ? . .
C(24) C(73) 1.431(4) ? . .
C(25) C(29) 1.413(4) ? . .
C(25) C(53) 1.402(5) ? . .
C(26) C(64) 1.436(4) ? . .
C(26) C(94) 1.376(4) ? . .
C(27) C(67) 1.426(4) ? . .
C(27) C(68) 1.441(4) ? . .
C(28) C(123) 1.445(5) ? . .
C(29) C(127) 1.436(5) ? . .
C(31) C(97) 1.364(4) ? . .
C(31) C(119) 1.455(4) ? . .
C(32) C(46) 1.413(4) ? . .
C(33) C(73) 1.504(4) ? . .
C(33) C(105) 1.521(5) ? . .
C(34) C(42) 1.422(5) ? . .
C(34) C(67) 1.423(4) ? . .
C(35) C(49) 1.425(5) ? . .
C(35) C(95) 1.424(5) ? . .
C(36) C(60) 1.359(4) ? . .
C(37) C(93) 1.430(4) ? . .
C(37) C(117) 1.432(5) ? . .
C(38) C(94) 1.431(5) ? . .
C(39) C(57) 1.422(5) ? . .
C(40) C(116) 1.520(4) ? . .
C(41) C(125) 1.426(5) ? . .
C(42) C(68) 1.435(3) ? . .
C(43) C(83) 1.422(5) ? . .
C(44) C(77) 1.439(5) ? . .
C(47) C(61) 1.416(4) ? . .
C(47) C(66) 1.413(5) ? . .
C(48) C(58) 1.409(5) ? . .
C(48) C(123) 1.423(4) ? . .
C(49) C(54) 1.411(4) ? . .
C(50) C(63) 1.409(5) ? . .
C(50) C(80) 1.428(4) ? . .
C(51) C(53) 1.430(3) ? . .
C(51) C(109) 1.513(5) ? . .
C(51) C(127) 1.421(5) ? . .
C(52) C(54) 1.435(5) ? . .
C(52) C(95) 1.417(4) ? . .
C(54) C(106) 1.472(4) ? . .
C(55) C(88) 1.429(4) ? . .
C(55) C(115) 1.425(6) ? . .
C(55) C(118) 1.500(5) ? . .
C(57) C(110) 1.418(3) ? . .
C(59) C(87) 1.378(4) ? . .
C(59) C(92) 1.434(4) ? . .
C(60) C(84) 1.457(4) ? . .
C(61) C(106) 1.443(5) ? . .
C(62) C(81) 1.431(5) ? . .
C(62) C(91) 1.373(4) ? . .
C(66) C(101) 1.414(5) ? . .
C(68) C(110) 1.444(4) ? . .
C(69) C(121) 1.371(4) ? . .
C(70) C(72) 1.382(3) ? . .
C(70) C(86) 1.450(5) ? . .
C(71) C(116) 1.529(6) ? . .
C(73) C(79) 1.427(5) ? . .
C(74) C(108) 1.530(5) ? . .
C(75) C(110) 1.441(4) ? . .
C(76) C(90) 1.436(5) ? . .
C(76) C(104) 1.433(5) ? . .
C(78) C(100) 1.431(5) ? . .
C(78) C(136) 1.440(7) ? . .
C(79) C(128) 1.410(4) ? . .
C(80) C(89) 1.417(5) ? . .
C(82) C(93) 1.492(5) ? . .
C(82) C(111) 1.533(4) ? . .
C(82) C(133) 1.539(6) ? . .
C(83) C(103) 1.439(4) ? . .
C(85) C(91) 1.439(4) ? . .
C(87) C(96) 1.439(5) ? . .
C(88) C(120) 1.423(6) ? . .
C(89) C(124) 1.514(5) ? . .
C(90) C(103) 1.458(5) ? . .
C(93) C(126) 1.445(4) ? . .
C(97) C(107) 1.428(5) ? . .
C(98) C(121) 1.452(4) ? . .
C(99) C(109) 1.539(5) ? . .
C(100) C(116) 1.507(5) ? . .
C(100) C(122) 1.418(4) ? . .
C(101) C(106) 1.424(4) ? . .
C(102) C(124) 1.522(5) ? . .
C(108) C(112) 1.541(5) ? . .
C(109) C(129) 1.532(4) ? . .
C(114) C(118) 1.529(5) ? . .
C(115) C(132) 1.412(7) ? . .
C(117) C(131) 1.421(5) ? . .
C(118) C(134) 1.504(6) ? . .
C(120) C(132) 1.409(6) ? . .
C(122) C(135) 1.40(1) ? . .
C(126) C(131) 1.429(7) ? . .
C(135) C(136) 1.390(8) ? . .
C(3) H(1) 0.9499 ? . .
C(4) H(2) 0.9499 ? . .
C(6) H(3) 0.9500 ? . .
C(7) H(4) 0.9500 ? . .
C(8) H(5) 0.9500 ? . .
C(10) H(6) 0.9500 ? . .
C(11) H(7) 0.9499 ? . .
C(12) H(8) 0.9501 ? . .
C(13) H(9) 0.9500 ? . .
C(14) H(10) 0.9500 ? . .
C(15) H(11) 0.9500 ? . .
C(16) H(12) 0.9500 ? . .
C(17) H(13) 0.9499 ? . .
C(17) H(14) 0.9500 ? . .
C(17) H(15) 0.9500 ? . .
C(19) H(16) 0.9500 ? . .
C(20) H(17) 0.9500 ? . .
C(20) H(18) 0.9501 ? . .
C(20) H(19) 0.9501 ? . .
C(22) H(20) 0.9500 ? . .
C(23) H(21) 0.9501 ? . .
C(24) H(22) 0.9500 ? . .
C(25) H(23) 0.9500 ? . .
C(27) H(24) 0.9500 ? . .
C(29) H(25) 0.9500 ? . .
C(30) H(26) 0.9500 ? . .
C(32) H(27) 0.9499 ? . .
C(33) H(28) 0.9500 ? . .
C(34) H(29) 0.9500 ? . .
C(35) H(30) 0.9500 ? . .
C(37) H(31) 0.9500 ? . .
C(39) H(32) 0.9500 ? . .
C(40) H(33) 0.9500 ? . .
C(40) H(34) 0.9500 ? . .
C(40) H(35) 0.9499 ? . .
C(42) H(36) 0.9500 ? . .
C(43) H(37) 0.9501 ? . .
C(44) H(38) 0.9500 ? . .
C(45) H(39) 0.9501 ? . .
C(45) H(40) 0.9500 ? . .
C(45) H(41) 0.9500 ? . .
C(46) H(42) 0.9500 ? . .
C(47) H(43) 0.9500 ? . .
C(48) H(44) 0.9500 ? . .
C(49) H(45) 0.9500 ? . .
C(50) H(46) 0.9500 ? . .
C(52) H(47) 0.9500 ? . .
C(53) H(48) 0.9500 ? . .
C(56) H(49) 0.9501 ? . .
C(57) H(50) 0.9500 ? . .
C(58) H(51) 0.9500 ? . .
C(61) H(52) 0.9499 ? . .
C(63) H(53) 0.9500 ? . .
C(66) H(54) 0.9500 ? . .
C(67) H(55) 0.9499 ? . .
C(71) H(56) 0.9500 ? . .
C(71) H(57) 0.9499 ? . .
C(71) H(58) 0.9500 ? . .
C(74) H(59) 0.9500 ? . .
C(74) H(60) 0.9500 ? . .
C(74) H(61) 0.9501 ? . .
C(75) H(62) 0.9501 ? . .
C(76) H(63) 0.9500 ? . .
C(78) H(64) 0.9500 ? . .
C(79) H(65) 0.9500 ? . .
C(80) H(66) 0.9501 ? . .
C(82) H(67) 0.9500 ? . .
C(83) H(68) 0.9500 ? . .
C(88) H(69) 0.9499 ? . .
C(95) H(70) 0.9500 ? . .
C(99) H(71) 0.9500 ? . .
C(99) H(72) 0.9500 ? . .
C(99) H(73) 0.9500 ? . .
C(101) H(74) 0.9500 ? . .
C(102) H(75) 0.9500 ? . .
C(102) H(76) 0.9499 ? . .
C(102) H(77) 0.9500 ? . .
C(104) H(78) 0.9500 ? . .
C(105) H(79) 0.9500 ? . .
C(105) H(80) 0.9501 ? . .
C(105) H(81) 0.9500 ? . .
C(108) H(82) 0.9500 ? . .
C(109) H(83) 0.9499 ? . .
C(111) H(84) 0.9501 ? . .
C(111) H(85) 0.9501 ? . .
C(111) H(86) 0.9500 ? . .
C(112) H(87) 0.9500 ? . .
C(112) H(88) 0.9500 ? . .
C(112) H(89) 0.9500 ? . .
C(113) H(90) 0.9501 ? . .
C(114) H(91) 0.9501 ? . .
C(114) H(92) 0.9500 ? . .
C(114) H(93) 0.9499 ? . .
C(115) H(94) 0.9500 ? . .
C(116) H(95) 0.9500 ? . .
C(117) H(96) 0.9500 ? . .
C(118) H(97) 0.9501 ? . .
C(120) H(98) 0.9500 ? . .
C(122) H(99) 0.9500 ? . .
C(123) H(100) 0.9500 ? . .
C(124) H(101) 0.9499 ? . .
C(126) H(102) 0.9500 ? . .
C(127) H(103) 0.9500 ? . .
C(128) H(104) 0.9500 ? . .
C(129) H(105) 0.9500 ? . .
C(129) H(106) 0.9500 ? . .
C(129) H(107) 0.9501 ? . .
C(130) H(108) 0.9500 ? . .
C(130) H(109) 0.9500 ? . .
C(130) H(110) 0.9500 ? . .
C(131) H(111) 0.9501 ? . .
C(132) H(112) 0.9500 ? . .
C(133) H(113) 0.9500 ? . .
C(133) H(114) 0.9500 ? . .
C(133) H(115) 0.9499 ? . .
C(134) H(116) 0.9500 ? . .
C(134) H(117) 0.9500 ? . .
C(134) H(118) 0.9499 ? . .
C(135) H(119) 0.9499 ? . .
C(136) H(120) 0.9500 ? . .
H(89) C(112) 0.9500 ? . .
